data_1543851
loop_
_publ_author_name
'Plokhikh, Igor'
'Charkin, Dmitri'
'Verchenko, Valeriy'
'Ignatyev, Ivan'
'Kazakov, Sergey'
'Sobolev, Alexey'
'Presniakov, Igor'
'Tsirlin, Alexander'
'Shevelkov, Andrei'

_publ_section_title
;
 Effect of Transition Metal Substitution on the Structure and Properties
 of a Clathrate-Like Compound Eu7Cu44As23
;
_journal_issue 7
_journal_name_full Materials
_journal_page_first 587
_journal_paper_doi 10.3390/ma9070587
_journal_volume 9
_journal_year 2016
_chemical_formula_moiety Eu7Cu24Ni20As23
_chemical_formula_sum 'As23 Cu16.835 Eu7 Ni27.165'
_chemical_formula_weight 5451
_space_group_IT_number 225
_symmetry_cell_setting cubic
_symmetry_Int_Tables_number 225
_symmetry_space_group_name_Hall '-F 4 2 3'
_symmetry_space_group_name_H-M 'F m -3 m'
_cell_angle_alpha 90
_cell_angle_beta 90
_cell_angle_gamma 90
_cell_formula_units_Z 4
_cell_length_a 16.3719(1)
_cell_length_b 16.3719(1)
_cell_length_c 16.3719(1)
_cell_measurement_reflns_used 186
_cell_measurement_temperature 293
_cell_measurement_theta_max 60
_cell_measurement_theta_min 2.5
_cell_volume 4388.31(5)
_diffrn_ambient_temperature 293
_diffrn_measurement_device 'Powder Xpert'
_diffrn_measurement_device_type 'powder diffractometer'
_diffrn_radiation_probe x-ray
_diffrn_radiation_type 'Cu K\a'
_diffrn_radiation_wavelength 1.5418
_diffrn_source 'rotating-anode X-ray tube'
_diffrn_source_type 'Powder Xpert'
_exptl_absorpt_coefficient_mu 109.842
_exptl_crystal_colour black
_exptl_crystal_density_diffrn 8.2507
_exptl_crystal_F_000 1208
_pd_instr_location ' ?'
_pd_meas_2theta_range_inc 0.013
_pd_meas_2theta_range_max 119.991
_pd_meas_2theta_range_min 5.012
_pd_meas_number_of_points 8758
_pd_proc_2theta_range_inc 0.013
_pd_proc_2theta_range_max 119.991
_pd_proc_2theta_range_min 9.003
_pd_proc_ls_background_function 'Legendre polynoms'
_pd_proc_ls_pref_orient_corr none
_pd_proc_ls_profile_function Pseudo-Voigt
_pd_proc_ls_prof_R_factor 0.0116
_pd_proc_ls_prof_wR_expected 0.0113
_pd_proc_ls_prof_wR_factor 0.0148
_refine_diff_density_max 0.63
_refine_diff_density_min -1.56
_refine_ls_goodness_of_fit_all 1.30
_refine_ls_number_constraints 0
_refine_ls_number_parameters 61
_refine_ls_number_restraints 0
_refine_ls_R_factor_all 0.0164
_refine_ls_R_factor_gt 0.0162
_refine_ls_shift/su_max 0.0421
_refine_ls_shift/su_mean 0.0207
_refine_ls_weighting_scheme sigma
_refine_ls_wR_factor_all 0.0204
_refine_ls_wR_factor_gt 0.0204
_cod_data_source_file 7-44-23_Ni20.cif
_cod_data_source_block I
_cod_original_cell_volume 4388.34(6)
_cod_database_code 1543851

loop_
_space_group_symop_id
_space_group_symop_operation_xyz
1 x,y,z
2 -x,-y,z
3 -x,y,-z
4 x,-y,-z
5 z,x,y
6 z,-x,-y
7 -z,-x,y
8 -z,x,-y
9 y,z,x
10 -y,z,-x
11 y,-z,-x
12 -y,-z,x
13 y,x,-z
14 -y,-x,-z
15 y,-x,z
16 -y,x,z
17 x,z,-y
18 -x,z,y
19 -x,-z,-y
20 x,-z,y
21 z,y,-x
22 z,-y,x
23 -z,y,x
24 -z,-y,-x
25 -x,-y,-z
26 x,y,-z
27 x,-y,z
28 -x,y,z
29 -z,-x,-y
30 -z,x,y
31 z,x,-y
32 z,-x,y
33 -y,-z,-x
34 y,-z,x
35 -y,z,x
36 y,z,-x
37 -y,-x,z
38 y,x,z
39 -y,x,-z
40 y,-x,-z
41 -x,-z,y
42 x,-z,-y
43 x,z,y
44 -x,z,-y
45 -z,-y,x
46 -z,y,-x
47 z,-y,-x
48 z,y,x
49 x,y+1/2,z+1/2
50 -x,-y+1/2,z+1/2
51 -x,y+1/2,-z+1/2
52 x,-y+1/2,-z+1/2
53 z,x+1/2,y+1/2
54 z,-x+1/2,-y+1/2
55 -z,-x+1/2,y+1/2
56 -z,x+1/2,-y+1/2
57 y,z+1/2,x+1/2
58 -y,z+1/2,-x+1/2
59 y,-z+1/2,-x+1/2
60 -y,-z+1/2,x+1/2
61 y,x+1/2,-z+1/2
62 -y,-x+1/2,-z+1/2
63 y,-x+1/2,z+1/2
64 -y,x+1/2,z+1/2
65 x,z+1/2,-y+1/2
66 -x,z+1/2,y+1/2
67 -x,-z+1/2,-y+1/2
68 x,-z+1/2,y+1/2
69 z,y+1/2,-x+1/2
70 z,-y+1/2,x+1/2
71 -z,y+1/2,x+1/2
72 -z,-y+1/2,-x+1/2
73 -x,-y+1/2,-z+1/2
74 x,y+1/2,-z+1/2
75 x,-y+1/2,z+1/2
76 -x,y+1/2,z+1/2
77 -z,-x+1/2,-y+1/2
78 -z,x+1/2,y+1/2
79 z,x+1/2,-y+1/2
80 z,-x+1/2,y+1/2
81 -y,-z+1/2,-x+1/2
82 y,-z+1/2,x+1/2
83 -y,z+1/2,x+1/2
84 y,z+1/2,-x+1/2
85 -y,-x+1/2,z+1/2
86 y,x+1/2,z+1/2
87 -y,x+1/2,-z+1/2
88 y,-x+1/2,-z+1/2
89 -x,-z+1/2,y+1/2
90 x,-z+1/2,-y+1/2
91 x,z+1/2,y+1/2
92 -x,z+1/2,-y+1/2
93 -z,-y+1/2,x+1/2
94 -z,y+1/2,-x+1/2
95 z,-y+1/2,-x+1/2
96 z,y+1/2,x+1/2
97 x+1/2,y,z+1/2
98 -x+1/2,-y,z+1/2
99 -x+1/2,y,-z+1/2
100 x+1/2,-y,-z+1/2
101 z+1/2,x,y+1/2
102 z+1/2,-x,-y+1/2
103 -z+1/2,-x,y+1/2
104 -z+1/2,x,-y+1/2
105 y+1/2,z,x+1/2
106 -y+1/2,z,-x+1/2
107 y+1/2,-z,-x+1/2
108 -y+1/2,-z,x+1/2
109 y+1/2,x,-z+1/2
110 -y+1/2,-x,-z+1/2
111 y+1/2,-x,z+1/2
112 -y+1/2,x,z+1/2
113 x+1/2,z,-y+1/2
114 -x+1/2,z,y+1/2
115 -x+1/2,-z,-y+1/2
116 x+1/2,-z,y+1/2
117 z+1/2,y,-x+1/2
118 z+1/2,-y,x+1/2
119 -z+1/2,y,x+1/2
120 -z+1/2,-y,-x+1/2
121 -x+1/2,-y,-z+1/2
122 x+1/2,y,-z+1/2
123 x+1/2,-y,z+1/2
124 -x+1/2,y,z+1/2
125 -z+1/2,-x,-y+1/2
126 -z+1/2,x,y+1/2
127 z+1/2,x,-y+1/2
128 z+1/2,-x,y+1/2
129 -y+1/2,-z,-x+1/2
130 y+1/2,-z,x+1/2
131 -y+1/2,z,x+1/2
132 y+1/2,z,-x+1/2
133 -y+1/2,-x,z+1/2
134 y+1/2,x,z+1/2
135 -y+1/2,x,-z+1/2
136 y+1/2,-x,-z+1/2
137 -x+1/2,-z,y+1/2
138 x+1/2,-z,-y+1/2
139 x+1/2,z,y+1/2
140 -x+1/2,z,-y+1/2
141 -z+1/2,-y,x+1/2
142 -z+1/2,y,-x+1/2
143 z+1/2,-y,-x+1/2
144 z+1/2,y,x+1/2
145 x+1/2,y+1/2,z
146 -x+1/2,-y+1/2,z
147 -x+1/2,y+1/2,-z
148 x+1/2,-y+1/2,-z
149 z+1/2,x+1/2,y
150 z+1/2,-x+1/2,-y
151 -z+1/2,-x+1/2,y
152 -z+1/2,x+1/2,-y
153 y+1/2,z+1/2,x
154 -y+1/2,z+1/2,-x
155 y+1/2,-z+1/2,-x
156 -y+1/2,-z+1/2,x
157 y+1/2,x+1/2,-z
158 -y+1/2,-x+1/2,-z
159 y+1/2,-x+1/2,z
160 -y+1/2,x+1/2,z
161 x+1/2,z+1/2,-y
162 -x+1/2,z+1/2,y
163 -x+1/2,-z+1/2,-y
164 x+1/2,-z+1/2,y
165 z+1/2,y+1/2,-x
166 z+1/2,-y+1/2,x
167 -z+1/2,y+1/2,x
168 -z+1/2,-y+1/2,-x
169 -x+1/2,-y+1/2,-z
170 x+1/2,y+1/2,-z
171 x+1/2,-y+1/2,z
172 -x+1/2,y+1/2,z
173 -z+1/2,-x+1/2,-y
174 -z+1/2,x+1/2,y
175 z+1/2,x+1/2,-y
176 z+1/2,-x+1/2,y
177 -y+1/2,-z+1/2,-x
178 y+1/2,-z+1/2,x
179 -y+1/2,z+1/2,x
180 y+1/2,z+1/2,-x
181 -y+1/2,-x+1/2,z
182 y+1/2,x+1/2,z
183 -y+1/2,x+1/2,-z
184 y+1/2,-x+1/2,-z
185 -x+1/2,-z+1/2,y
186 x+1/2,-z+1/2,-y
187 x+1/2,z+1/2,y
188 -x+1/2,z+1/2,-y
189 -z+1/2,-y+1/2,x
190 -z+1/2,y+1/2,-x
191 z+1/2,-y+1/2,-x
192 z+1/2,y+1/2,x

loop_
_atom_site_label
_atom_site_type_symbol
_atom_site_fract_x
_atom_site_fract_y
_atom_site_fract_z
_atom_site_adp_type
_atom_site_U_iso_or_equiv
_atom_site_site_symmetry_multiplicity
_atom_site_occupancy
_atom_site_calc_flag
Eu1 Eu 0.24248(10) 0 0 Uiso 0.0032(3) 24 1 d
Eu2 Eu 0 0 0 Uiso 0.0087(11) 4 1 d
Cu1 Cu 0.13647(3) 0.13647(3) 0.25430(10) Uiso 0.0047(3) 96 0.7014 d
Ni1 Ni 0.13647(3) 0.13647(3) 0.25430(10) Uiso 0.0047(3) 96 0.2985 d
Ni2 Ni 0 0.18447(8) 0.18447(8) Uiso 0.0016(7) 48 1 d
Ni3 Ni 0.41368(8) 0.41368(8) 0.41368(8) Uiso 0.0073(9) 32 1 d
As1 As 0.5 0.16985(6) 0.16985(6) Uiso 0.0035(4) 48 1 d
As2 As 0.10923(5) 0.10923(5) 0.10923(5) Uiso 0.0042(5) 32 1 d
As3 As 0.25 0.25 0.25 Uiso 0.0016(7) 8 1 d
As4 As 0.5 0.5 0.5 Uiso 0.0036(16) 4 1 d

loop_
_atom_type_symbol
_atom_type_scat_dispersion_real
_atom_type_scat_dispersion_imag
_atom_type_scat_source
As -0.9300 1.0051 'International Tables Vol C tables 4.2.6.8 and 6.1.1.1'
Cu -1.9646 0.5888 'International Tables Vol C tables 4.2.6.8 and 6.1.1.1'
Eu -8.9294 11.1857 'International Tables Vol C tables 4.2.6.8 and 6.1.1.1'
Ni -3.0029 0.5091 'International Tables Vol C tables 4.2.6.8 and 6.1.1.1'

loop_
_geom_angle_atom_site_label_1
_geom_angle_atom_site_label_2
_geom_angle_atom_site_label_3
_geom_angle_site_symmetry_1
_geom_angle_site_symmetry_3
_geom_angle
Eu2 Eu1 Cu1 . 5_555 93.50(4)
Eu2 Eu1 Cu1 . 6_555 93.50(4)
Eu2 Eu1 Cu1 . 21_555 93.50(4)
Eu2 Eu1 Cu1 . 22_555 93.50(4)
Eu2 Eu1 Ni1 . 5_555 93.50(4)
Eu2 Eu1 Ni1 . 6_555 93.50(4)
Eu2 Eu1 Ni1 . 21_555 93.50(4)
Eu2 Eu1 Ni1 . 22_555 93.50(4)
Eu2 Eu1 Ni2 . 5_555 72.54(4)
Eu2 Eu1 Ni2 . 6_555 72.54(4)
Eu2 Eu1 Ni2 . 9_555 72.54(4)
Eu2 Eu1 Ni2 . 11_555 72.54(4)
Eu2 Eu1 Ni3 . 49_544 144.51(3)
Eu2 Eu1 Ni3 . 52_555 144.51(3)
Eu2 Eu1 Ni3 . 61_545 144.51(3)
Eu2 Eu1 Ni3 . 63_554 144.51(3)
Eu2 Eu1 As1 . 151_555 117.30(3)
Eu2 Eu1 As1 . 152_545 117.30(3)
Eu2 Eu1 As1 . 106_555 117.30(3)
Eu2 Eu1 As1 . 108_554 117.30(3)
Eu2 Eu1 As2 . . 49.22(3)
Eu2 Eu1 As2 . 4_555 49.22(3)
Eu2 Eu1 As2 . 13_555 49.22(3)
Eu2 Eu1 As2 . 15_555 49.22(3)
Cu1 Eu1 Cu1 5_555 6_555 172.99(7)
Cu1 Eu1 Cu1 5_555 21_555 89.786(15)
Cu1 Eu1 Cu1 5_555 22_555 89.786(15)
Cu1 Eu1 Ni1 5_555 5_555 0.0(5)
Cu1 Eu1 Ni1 5_555 6_555 172.99(7)
Cu1 Eu1 Ni1 5_555 21_555 89.786(15)
Cu1 Eu1 Ni1 5_555 22_555 89.786(15)
Cu1 Eu1 Ni2 5_555 5_555 49.084(19)
Cu1 Eu1 Ni2 5_555 6_555 133.76(2)
Cu1 Eu1 Ni2 5_555 9_555 49.084(19)
Cu1 Eu1 Ni2 5_555 11_555 133.76(2)
Cu1 Eu1 Ni3 5_555 49_544 121.99(6)
Cu1 Eu1 Ni3 5_555 52_555 51.01(4)
Cu1 Eu1 Ni3 5_555 61_545 87.15(4)
Cu1 Eu1 Ni3 5_555 63_554 87.15(4)
Cu1 Eu1 As1 5_555 151_555 49.06(2)
Cu1 Eu1 As1 5_555 152_545 126.81(4)
Cu1 Eu1 As1 5_555 106_555 49.06(2)
Cu1 Eu1 As1 5_555 108_554 126.81(4)
Cu1 Eu1 As2 5_555 . 44.28(3)
Cu1 Eu1 As2 5_555 4_555 142.72(6)
Cu1 Eu1 As2 5_555 13_555 92.29(3)
Cu1 Eu1 As2 5_555 15_555 92.29(3)
Cu1 Eu1 Cu1 6_555 21_555 89.786(15)
Cu1 Eu1 Cu1 6_555 22_555 89.786(15)
Cu1 Eu1 Ni1 6_555 5_555 172.99(7)
Cu1 Eu1 Ni1 6_555 6_555 0.0(5)
Cu1 Eu1 Ni1 6_555 21_555 89.786(15)
Cu1 Eu1 Ni1 6_555 22_555 89.786(15)
Cu1 Eu1 Ni2 6_555 5_555 133.76(2)
Cu1 Eu1 Ni2 6_555 6_555 49.084(19)
Cu1 Eu1 Ni2 6_555 9_555 133.76(2)
Cu1 Eu1 Ni2 6_555 11_555 49.084(19)
Cu1 Eu1 Ni3 6_555 49_544 51.01(4)
Cu1 Eu1 Ni3 6_555 52_555 121.99(6)
Cu1 Eu1 Ni3 6_555 61_545 87.15(4)
Cu1 Eu1 Ni3 6_555 63_554 87.15(4)
Cu1 Eu1 As1 6_555 151_555 126.81(4)
Cu1 Eu1 As1 6_555 152_545 49.06(2)
Cu1 Eu1 As1 6_555 106_555 126.81(4)
Cu1 Eu1 As1 6_555 108_554 49.06(2)
Cu1 Eu1 As2 6_555 . 142.72(6)
Cu1 Eu1 As2 6_555 4_555 44.28(3)
Cu1 Eu1 As2 6_555 13_555 92.29(3)
Cu1 Eu1 As2 6_555 15_555 92.29(3)
Cu1 Eu1 Cu1 21_555 22_555 172.99(7)
Cu1 Eu1 Ni1 21_555 5_555 89.786(15)
Cu1 Eu1 Ni1 21_555 6_555 89.786(15)
Cu1 Eu1 Ni1 21_555 21_555 0.0(5)
Cu1 Eu1 Ni1 21_555 22_555 172.99(7)
Cu1 Eu1 Ni2 21_555 5_555 133.76(2)
Cu1 Eu1 Ni2 21_555 6_555 49.084(19)
Cu1 Eu1 Ni2 21_555 9_555 49.084(19)
Cu1 Eu1 Ni2 21_555 11_555 133.76(2)
Cu1 Eu1 Ni3 21_555 49_544 87.15(4)
Cu1 Eu1 Ni3 21_555 52_555 87.15(4)
Cu1 Eu1 Ni3 21_555 61_545 121.99(6)
Cu1 Eu1 Ni3 21_555 63_554 51.01(4)
Cu1 Eu1 As1 21_555 151_555 126.81(4)
Cu1 Eu1 As1 21_555 152_545 49.06(2)
Cu1 Eu1 As1 21_555 106_555 49.06(2)
Cu1 Eu1 As1 21_555 108_554 126.81(4)
Cu1 Eu1 As2 21_555 . 92.29(3)
Cu1 Eu1 As2 21_555 4_555 92.29(3)
Cu1 Eu1 As2 21_555 13_555 44.28(3)
Cu1 Eu1 As2 21_555 15_555 142.72(6)
Cu1 Eu1 Ni1 22_555 5_555 89.786(15)
Cu1 Eu1 Ni1 22_555 6_555 89.786(15)
Cu1 Eu1 Ni1 22_555 21_555 172.99(7)
Cu1 Eu1 Ni1 22_555 22_555 0.0(5)
Cu1 Eu1 Ni2 22_555 5_555 49.084(19)
Cu1 Eu1 Ni2 22_555 6_555 133.76(2)
Cu1 Eu1 Ni2 22_555 9_555 133.76(2)
Cu1 Eu1 Ni2 22_555 11_555 49.084(19)
Cu1 Eu1 Ni3 22_555 49_544 87.15(4)
Cu1 Eu1 Ni3 22_555 52_555 87.15(4)
Cu1 Eu1 Ni3 22_555 61_545 51.01(4)
Cu1 Eu1 Ni3 22_555 63_554 121.99(6)
Cu1 Eu1 As1 22_555 151_555 49.06(2)
Cu1 Eu1 As1 22_555 152_545 126.81(4)
Cu1 Eu1 As1 22_555 106_555 126.81(4)
Cu1 Eu1 As1 22_555 108_554 49.06(2)
Cu1 Eu1 As2 22_555 . 92.29(3)
Cu1 Eu1 As2 22_555 4_555 92.29(3)
Cu1 Eu1 As2 22_555 13_555 142.72(6)
Cu1 Eu1 As2 22_555 15_555 44.28(3)
Ni1 Eu1 Ni1 5_555 6_555 172.99(7)
Ni1 Eu1 Ni1 5_555 21_555 89.786(15)
Ni1 Eu1 Ni1 5_555 22_555 89.786(15)
Ni1 Eu1 Ni2 5_555 5_555 49.084(19)
Ni1 Eu1 Ni2 5_555 6_555 133.76(2)
Ni1 Eu1 Ni2 5_555 9_555 49.084(19)
Ni1 Eu1 Ni2 5_555 11_555 133.76(2)
Ni1 Eu1 Ni3 5_555 49_544 121.99(6)
Ni1 Eu1 Ni3 5_555 52_555 51.01(4)
Ni1 Eu1 Ni3 5_555 61_545 87.15(4)
Ni1 Eu1 Ni3 5_555 63_554 87.15(4)
Ni1 Eu1 As1 5_555 151_555 49.06(2)
Ni1 Eu1 As1 5_555 152_545 126.81(4)
Ni1 Eu1 As1 5_555 106_555 49.06(2)
Ni1 Eu1 As1 5_555 108_554 126.81(4)
Ni1 Eu1 As2 5_555 . 44.28(3)
Ni1 Eu1 As2 5_555 4_555 142.72(6)
Ni1 Eu1 As2 5_555 13_555 92.29(3)
Ni1 Eu1 As2 5_555 15_555 92.29(3)
Ni1 Eu1 Ni1 6_555 21_555 89.786(15)
Ni1 Eu1 Ni1 6_555 22_555 89.786(15)
Ni1 Eu1 Ni2 6_555 5_555 133.76(2)
Ni1 Eu1 Ni2 6_555 6_555 49.084(19)
Ni1 Eu1 Ni2 6_555 9_555 133.76(2)
Ni1 Eu1 Ni2 6_555 11_555 49.084(19)
Ni1 Eu1 Ni3 6_555 49_544 51.01(4)
Ni1 Eu1 Ni3 6_555 52_555 121.99(6)
Ni1 Eu1 Ni3 6_555 61_545 87.15(4)
Ni1 Eu1 Ni3 6_555 63_554 87.15(4)
Ni1 Eu1 As1 6_555 151_555 126.81(4)
Ni1 Eu1 As1 6_555 152_545 49.06(2)
Ni1 Eu1 As1 6_555 106_555 126.81(4)
Ni1 Eu1 As1 6_555 108_554 49.06(2)
Ni1 Eu1 As2 6_555 . 142.72(6)
Ni1 Eu1 As2 6_555 4_555 44.28(3)
Ni1 Eu1 As2 6_555 13_555 92.29(3)
Ni1 Eu1 As2 6_555 15_555 92.29(3)
Ni1 Eu1 Ni1 21_555 22_555 172.99(7)
Ni1 Eu1 Ni2 21_555 5_555 133.76(2)
Ni1 Eu1 Ni2 21_555 6_555 49.084(19)
Ni1 Eu1 Ni2 21_555 9_555 49.084(19)
Ni1 Eu1 Ni2 21_555 11_555 133.76(2)
Ni1 Eu1 Ni3 21_555 49_544 87.15(4)
Ni1 Eu1 Ni3 21_555 52_555 87.15(4)
Ni1 Eu1 Ni3 21_555 61_545 121.99(6)
Ni1 Eu1 Ni3 21_555 63_554 51.01(4)
Ni1 Eu1 As1 21_555 151_555 126.81(4)
Ni1 Eu1 As1 21_555 152_545 49.06(2)
Ni1 Eu1 As1 21_555 106_555 49.06(2)
Ni1 Eu1 As1 21_555 108_554 126.81(4)
Ni1 Eu1 As2 21_555 . 92.29(3)
Ni1 Eu1 As2 21_555 4_555 92.29(3)
Ni1 Eu1 As2 21_555 13_555 44.28(3)
Ni1 Eu1 As2 21_555 15_555 142.72(6)
Ni1 Eu1 Ni2 22_555 5_555 49.084(19)
Ni1 Eu1 Ni2 22_555 6_555 133.76(2)
Ni1 Eu1 Ni2 22_555 9_555 133.76(2)
Ni1 Eu1 Ni2 22_555 11_555 49.084(19)
Ni1 Eu1 Ni3 22_555 49_544 87.15(4)
Ni1 Eu1 Ni3 22_555 52_555 87.15(4)
Ni1 Eu1 Ni3 22_555 61_545 51.01(4)
Ni1 Eu1 Ni3 22_555 63_554 121.99(6)
Ni1 Eu1 As1 22_555 151_555 49.06(2)
Ni1 Eu1 As1 22_555 152_545 126.81(4)
Ni1 Eu1 As1 22_555 106_555 126.81(4)
Ni1 Eu1 As1 22_555 108_554 49.06(2)
Ni1 Eu1 As2 22_555 . 92.29(3)
Ni1 Eu1 As2 22_555 4_555 92.29(3)
Ni1 Eu1 As2 22_555 13_555 142.72(6)
Ni1 Eu1 As2 22_555 15_555 44.28(3)
Ni2 Eu1 Ni2 5_555 6_555 145.09(6)
Ni2 Eu1 Ni2 5_555 9_555 84.837(18)
Ni2 Eu1 Ni2 5_555 11_555 84.837(18)
Ni2 Eu1 Ni3 5_555 49_544 129.48(4)
Ni2 Eu1 Ni3 5_555 52_555 81.53(3)
Ni2 Eu1 Ni3 5_555 61_545 81.53(3)
Ni2 Eu1 Ni3 5_555 63_554 129.48(4)
Ni2 Eu1 As1 5_555 151_555 44.75(3)
Ni2 Eu1 As1 5_555 152_545 170.16(6)
Ni2 Eu1 As1 5_555 106_555 97.908(12)
Ni2 Eu1 As1 5_555 108_554 97.908(12)
Ni2 Eu1 As2 5_555 . 45.03(2)
Ni2 Eu1 As2 5_555 4_555 108.35(4)
Ni2 Eu1 As2 5_555 13_555 108.35(4)
Ni2 Eu1 As2 5_555 15_555 45.03(2)
Ni2 Eu1 Ni2 6_555 9_555 84.837(18)
Ni2 Eu1 Ni2 6_555 11_555 84.837(18)
Ni2 Eu1 Ni3 6_555 49_544 81.53(3)
Ni2 Eu1 Ni3 6_555 52_555 129.48(4)
Ni2 Eu1 Ni3 6_555 61_545 129.48(4)
Ni2 Eu1 Ni3 6_555 63_554 81.53(3)
Ni2 Eu1 As1 6_555 151_555 170.16(6)
Ni2 Eu1 As1 6_555 152_545 44.75(3)
Ni2 Eu1 As1 6_555 106_555 97.908(12)
Ni2 Eu1 As1 6_555 108_554 97.908(12)
Ni2 Eu1 As2 6_555 . 108.35(4)
Ni2 Eu1 As2 6_555 4_555 45.03(2)
Ni2 Eu1 As2 6_555 13_555 45.03(2)
Ni2 Eu1 As2 6_555 15_555 108.35(4)
Ni2 Eu1 Ni2 9_555 11_555 145.09(6)
Ni2 Eu1 Ni3 9_555 49_544 129.48(4)
Ni2 Eu1 Ni3 9_555 52_555 81.53(3)
Ni2 Eu1 Ni3 9_555 61_545 129.48(4)
Ni2 Eu1 Ni3 9_555 63_554 81.53(3)
Ni2 Eu1 As1 9_555 151_555 97.908(12)
Ni2 Eu1 As1 9_555 152_545 97.908(12)
Ni2 Eu1 As1 9_555 106_555 44.75(3)
Ni2 Eu1 As1 9_555 108_554 170.16(6)
Ni2 Eu1 As2 9_555 . 45.03(2)
Ni2 Eu1 As2 9_555 4_555 108.35(4)
Ni2 Eu1 As2 9_555 13_555 45.03(2)
Ni2 Eu1 As2 9_555 15_555 108.35(4)
Ni2 Eu1 Ni3 11_555 49_544 81.53(3)
Ni2 Eu1 Ni3 11_555 52_555 129.48(4)
Ni2 Eu1 Ni3 11_555 61_545 81.53(3)
Ni2 Eu1 Ni3 11_555 63_554 129.48(4)
Ni2 Eu1 As1 11_555 151_555 97.908(12)
Ni2 Eu1 As1 11_555 152_545 97.908(12)
Ni2 Eu1 As1 11_555 106_555 170.16(6)
Ni2 Eu1 As1 11_555 108_554 44.75(3)
Ni2 Eu1 As2 11_555 . 108.35(4)
Ni2 Eu1 As2 11_555 4_555 45.03(2)
Ni2 Eu1 As2 11_555 13_555 108.35(4)
Ni2 Eu1 As2 11_555 15_555 45.03(2)
Ni3 Eu1 Ni3 49_544 52_555 70.98(4)
Ni3 Eu1 Ni3 49_544 61_545 48.48(4)
Ni3 Eu1 Ni3 49_544 63_554 48.48(4)
Ni3 Eu1 As1 49_544 151_555 89.51(4)
Ni3 Eu1 As1 49_544 152_545 42.42(3)
Ni3 Eu1 As1 49_544 106_555 89.51(4)
Ni3 Eu1 As1 49_544 108_554 42.42(3)
Ni3 Eu1 As2 49_544 . 166.27(4)
Ni3 Eu1 As2 49_544 4_555 95.29(3)
Ni3 Eu1 As2 49_544 13_555 122.13(3)
Ni3 Eu1 As2 49_544 15_555 122.13(3)
Ni3 Eu1 Ni3 52_555 61_545 48.48(4)
Ni3 Eu1 Ni3 52_555 63_554 48.48(4)
Ni3 Eu1 As1 52_555 151_555 42.42(3)
Ni3 Eu1 As1 52_555 152_545 89.51(4)
Ni3 Eu1 As1 52_555 106_555 42.42(3)
Ni3 Eu1 As1 52_555 108_554 89.51(4)
Ni3 Eu1 As2 52_555 . 95.29(3)
Ni3 Eu1 As2 52_555 4_555 166.27(4)
Ni3 Eu1 As2 52_555 13_555 122.13(3)
Ni3 Eu1 As2 52_555 15_555 122.13(3)
Ni3 Eu1 Ni3 61_545 63_554 70.98(4)
Ni3 Eu1 As1 61_545 151_555 42.42(3)
Ni3 Eu1 As1 61_545 152_545 89.51(4)
Ni3 Eu1 As1 61_545 106_555 89.51(4)
Ni3 Eu1 As1 61_545 108_554 42.42(3)
Ni3 Eu1 As2 61_545 . 122.13(3)
Ni3 Eu1 As2 61_545 4_555 122.13(3)
Ni3 Eu1 As2 61_545 13_555 166.27(4)
Ni3 Eu1 As2 61_545 15_555 95.29(3)
Ni3 Eu1 As1 63_554 151_555 89.51(4)
Ni3 Eu1 As1 63_554 152_545 42.42(3)
Ni3 Eu1 As1 63_554 106_555 42.42(3)
Ni3 Eu1 As1 63_554 108_554 89.51(4)
Ni3 Eu1 As2 63_554 . 122.13(3)
Ni3 Eu1 As2 63_554 4_555 122.13(3)
Ni3 Eu1 As2 63_554 13_555 95.29(3)
Ni3 Eu1 As2 63_554 15_555 166.27(4)
As1 Eu1 As1 151_555 152_545 125.41(6)
As1 Eu1 As1 151_555 106_555 77.86(2)
As1 Eu1 As1 151_555 108_554 77.86(2)
As1 Eu1 As2 151_555 . 79.85(2)
As1 Eu1 As2 151_555 4_555 140.84(2)
As1 Eu1 As2 151_555 13_555 140.84(2)
As1 Eu1 As2 151_555 15_555 79.85(2)
As1 Eu1 As1 152_545 106_555 77.86(2)
As1 Eu1 As1 152_545 108_554 77.86(2)
As1 Eu1 As2 152_545 . 140.84(2)
As1 Eu1 As2 152_545 4_555 79.85(2)
As1 Eu1 As2 152_545 13_555 79.85(2)
As1 Eu1 As2 152_545 15_555 140.84(2)
As1 Eu1 As1 106_555 108_554 125.41(6)
As1 Eu1 As2 106_555 . 79.85(2)
As1 Eu1 As2 106_555 4_555 140.84(2)
As1 Eu1 As2 106_555 13_555 79.85(2)
As1 Eu1 As2 106_555 15_555 140.84(2)
As1 Eu1 As2 108_554 . 140.84(2)
As1 Eu1 As2 108_554 4_555 79.85(2)
As1 Eu1 As2 108_554 13_555 140.84(2)
As1 Eu1 As2 108_554 15_555 79.85(2)
As2 Eu1 As2 . 4_555 98.44(5)
As2 Eu1 As2 . 13_555 64.74(3)
As2 Eu1 As2 . 15_555 64.74(3)
As2 Eu1 As2 4_555 13_555 64.74(3)
As2 Eu1 As2 4_555 15_555 64.74(3)
As2 Eu1 As2 13_555 15_555 98.44(5)
Eu1 Eu2 Eu1 . 2_555 180.0(5)
Eu1 Eu2 Eu1 . 5_555 90
Eu1 Eu2 Eu1 . 6_555 90
Eu1 Eu2 Eu1 . 9_555 90
Eu1 Eu2 Eu1 . 10_555 90
Eu1 Eu2 As2 . . 54.736(16)
Eu1 Eu2 As2 . 2_555 125.264(16)
Eu1 Eu2 As2 . 3_555 125.264(16)
Eu1 Eu2 As2 . 4_555 54.736(16)
Eu1 Eu2 As2 . 13_555 54.736(16)
Eu1 Eu2 As2 . 14_555 125.264(16)
Eu1 Eu2 As2 . 15_555 54.736(16)
Eu1 Eu2 As2 . 16_555 125.264(16)
Eu1 Eu2 Eu1 2_555 5_555 90
Eu1 Eu2 Eu1 2_555 6_555 90
Eu1 Eu2 Eu1 2_555 9_555 90
Eu1 Eu2 Eu1 2_555 10_555 90
Eu1 Eu2 As2 2_555 . 125.264(16)
Eu1 Eu2 As2 2_555 2_555 54.736(16)
Eu1 Eu2 As2 2_555 3_555 54.736(16)
Eu1 Eu2 As2 2_555 4_555 125.264(16)
Eu1 Eu2 As2 2_555 13_555 125.264(16)
Eu1 Eu2 As2 2_555 14_555 54.736(16)
Eu1 Eu2 As2 2_555 15_555 125.264(16)
Eu1 Eu2 As2 2_555 16_555 54.736(16)
Eu1 Eu2 Eu1 5_555 6_555 180.0(5)
Eu1 Eu2 Eu1 5_555 9_555 90
Eu1 Eu2 Eu1 5_555 10_555 90
Eu1 Eu2 As2 5_555 . 54.736(16)
Eu1 Eu2 As2 5_555 2_555 125.264(16)
Eu1 Eu2 As2 5_555 3_555 54.736(16)
Eu1 Eu2 As2 5_555 4_555 125.264(16)
Eu1 Eu2 As2 5_555 13_555 54.736(16)
Eu1 Eu2 As2 5_555 14_555 125.264(16)
Eu1 Eu2 As2 5_555 15_555 125.264(16)
Eu1 Eu2 As2 5_555 16_555 54.736(16)
Eu1 Eu2 Eu1 6_555 9_555 90
Eu1 Eu2 Eu1 6_555 10_555 90
Eu1 Eu2 As2 6_555 . 125.264(16)
Eu1 Eu2 As2 6_555 2_555 54.736(16)
Eu1 Eu2 As2 6_555 3_555 125.264(16)
Eu1 Eu2 As2 6_555 4_555 54.736(16)
Eu1 Eu2 As2 6_555 13_555 125.264(16)
Eu1 Eu2 As2 6_555 14_555 54.736(16)
Eu1 Eu2 As2 6_555 15_555 54.736(16)
Eu1 Eu2 As2 6_555 16_555 125.264(16)
Eu1 Eu2 Eu1 9_555 10_555 180.0(5)
Eu1 Eu2 As2 9_555 . 54.736(16)
Eu1 Eu2 As2 9_555 2_555 54.736(16)
Eu1 Eu2 As2 9_555 3_555 125.264(16)
Eu1 Eu2 As2 9_555 4_555 125.264(16)
Eu1 Eu2 As2 9_555 13_555 125.264(16)
Eu1 Eu2 As2 9_555 14_555 125.264(16)
Eu1 Eu2 As2 9_555 15_555 54.736(16)
Eu1 Eu2 As2 9_555 16_555 54.736(16)
Eu1 Eu2 As2 10_555 . 125.264(16)
Eu1 Eu2 As2 10_555 2_555 125.264(16)
Eu1 Eu2 As2 10_555 3_555 54.736(16)
Eu1 Eu2 As2 10_555 4_555 54.736(16)
Eu1 Eu2 As2 10_555 13_555 54.736(16)
Eu1 Eu2 As2 10_555 14_555 54.736(16)
Eu1 Eu2 As2 10_555 15_555 125.264(16)
Eu1 Eu2 As2 10_555 16_555 125.264(16)
As2 Eu2 As2 . 2_555 109.47(2)
As2 Eu2 As2 . 3_555 109.47(2)
As2 Eu2 As2 . 4_555 109.47(2)
As2 Eu2 As2 . 13_555 70.53(2)
As2 Eu2 As2 . 14_555 180.0(5)
As2 Eu2 As2 . 15_555 70.53(2)
As2 Eu2 As2 . 16_555 70.53(2)
As2 Eu2 As2 2_555 3_555 109.47(2)
As2 Eu2 As2 2_555 4_555 109.47(2)
As2 Eu2 As2 2_555 13_555 180.0(5)
As2 Eu2 As2 2_555 14_555 70.53(2)
As2 Eu2 As2 2_555 15_555 70.53(2)
As2 Eu2 As2 2_555 16_555 70.53(2)
As2 Eu2 As2 3_555 4_555 109.47(2)
As2 Eu2 As2 3_555 13_555 70.53(2)
As2 Eu2 As2 3_555 14_555 70.53(2)
As2 Eu2 As2 3_555 15_555 180.0(5)
As2 Eu2 As2 3_555 16_555 70.53(2)
As2 Eu2 As2 4_555 13_555 70.53(2)
As2 Eu2 As2 4_555 14_555 70.53(2)
As2 Eu2 As2 4_555 15_555 70.53(2)
As2 Eu2 As2 4_555 16_555 180.0(5)
As2 Eu2 As2 13_555 14_555 109.47(2)
As2 Eu2 As2 13_555 15_555 109.47(2)
As2 Eu2 As2 13_555 16_555 109.47(2)
As2 Eu2 As2 14_555 15_555 109.47(2)
As2 Eu2 As2 14_555 16_555 109.47(2)
As2 Eu2 As2 15_555 16_555 109.47(2)
Eu1 Cu1 Cu1 9_555 5_555 117.12(5)
Eu1 Cu1 Cu1 9_555 104_555 122.84(5)
Eu1 Cu1 Cu1 9_555 9_555 117.12(5)
Eu1 Cu1 Cu1 9_555 59_555 122.84(5)
Eu1 Cu1 Ni1 9_555 . 0
Eu1 Cu1 Ni1 9_555 5_555 117.12(5)
Eu1 Cu1 Ni1 9_555 104_555 122.84(5)
Eu1 Cu1 Ni1 9_555 9_555 117.12(5)
Eu1 Cu1 Ni1 9_555 59_555 122.84(5)
Eu1 Cu1 Ni2 9_555 . 65.46(3)
Eu1 Cu1 Ni2 9_555 5_555 65.46(3)
Eu1 Cu1 Ni3 9_555 146_555 69.51(4)
Eu1 Cu1 As1 9_555 99_555 64.74(3)
Eu1 Cu1 As1 9_555 54_555 64.74(3)
Eu1 Cu1 As2 9_555 . 71.62(4)
Eu1 Cu1 As3 9_555 . 174.96(7)
Cu1 Cu1 Cu1 5_555 104_555 90.00(4)
Cu1 Cu1 Cu1 5_555 9_555 60.00(4)
Cu1 Cu1 Cu1 5_555 59_555 120.00(3)
Cu1 Cu1 Ni1 5_555 . 0
Cu1 Cu1 Ni1 5_555 5_555 0.0(5)
Cu1 Cu1 Ni1 5_555 104_555 90.00(4)
Cu1 Cu1 Ni1 5_555 9_555 60.00(4)
Cu1 Cu1 Ni1 5_555 59_555 120.00(3)
Cu1 Cu1 Ni2 5_555 . 107.06(7)
Cu1 Cu1 Ni2 5_555 5_555 58.76(4)
Cu1 Cu1 Ni3 5_555 146_555 148.14(5)
Cu1 Cu1 As1 5_555 99_555 160.10(6)
Cu1 Cu1 As1 5_555 54_555 100.84(3)
Cu1 Cu1 As2 5_555 . 56.28(5)
Cu1 Cu1 As3 5_555 . 58.75(3)
Cu1 Cu1 Cu1 104_555 9_555 120.00(3)
Cu1 Cu1 Cu1 104_555 59_555 60.00(4)
Cu1 Cu1 Ni1 104_555 . 0
Cu1 Cu1 Ni1 104_555 5_555 90.00(4)
Cu1 Cu1 Ni1 104_555 104_555 0.0(5)
Cu1 Cu1 Ni1 104_555 9_555 120.00(3)
Cu1 Cu1 Ni1 104_555 59_555 60.00(4)
Cu1 Cu1 Ni2 104_555 . 155.24(6)
Cu1 Cu1 Ni2 104_555 5_555 95.51(4)
Cu1 Cu1 Ni3 104_555 146_555 63.72(5)
Cu1 Cu1 As1 104_555 99_555 105.57(7)
Cu1 Cu1 As1 104_555 54_555 61.07(4)
Cu1 Cu1 As2 104_555 . 144.27(5)
Cu1 Cu1 As3 104_555 . 61.26(3)
Cu1 Cu1 Cu1 9_555 59_555 90.00(4)
Cu1 Cu1 Ni1 9_555 . 0
Cu1 Cu1 Ni1 9_555 5_555 60.00(4)
Cu1 Cu1 Ni1 9_555 104_555 120.00(3)
Cu1 Cu1 Ni1 9_555 9_555 0.0(5)
Cu1 Cu1 Ni1 9_555 59_555 90.00(4)
Cu1 Cu1 Ni2 9_555 . 58.76(4)
Cu1 Cu1 Ni2 9_555 5_555 107.06(7)
Cu1 Cu1 Ni3 9_555 146_555 148.14(5)
Cu1 Cu1 As1 9_555 99_555 100.84(3)
Cu1 Cu1 As1 9_555 54_555 160.10(6)
Cu1 Cu1 As2 9_555 . 56.28(5)
Cu1 Cu1 As3 9_555 . 58.75(3)
Cu1 Cu1 Ni1 59_555 . 0
Cu1 Cu1 Ni1 59_555 5_555 120.00(3)
Cu1 Cu1 Ni1 59_555 104_555 60.00(4)
Cu1 Cu1 Ni1 59_555 9_555 90.00(4)
Cu1 Cu1 Ni1 59_555 59_555 0.0(5)
Cu1 Cu1 Ni2 59_555 . 95.51(4)
Cu1 Cu1 Ni2 59_555 5_555 155.24(6)
Cu1 Cu1 Ni3 59_555 146_555 63.72(5)
Cu1 Cu1 As1 59_555 99_555 61.07(4)
Cu1 Cu1 As1 59_555 54_555 105.57(7)
Cu1 Cu1 As2 59_555 . 144.27(5)
Cu1 Cu1 As3 59_555 . 61.26(3)
Ni1 Cu1 Ni1 . 5_555 0
Ni1 Cu1 Ni1 . 104_555 0
Ni1 Cu1 Ni1 . 9_555 0
Ni1 Cu1 Ni1 . 59_555 0
Ni1 Cu1 Ni2 . . 0
Ni1 Cu1 Ni2 . 5_555 0
Ni1 Cu1 Ni3 . 146_555 0
Ni1 Cu1 As1 . 99_555 0
Ni1 Cu1 As1 . 54_555 0
Ni1 Cu1 As2 . . 0
Ni1 Cu1 As3 . . 0
Ni1 Cu1 Ni1 5_555 104_555 90.00(4)
Ni1 Cu1 Ni1 5_555 9_555 60.00(4)
Ni1 Cu1 Ni1 5_555 59_555 120.00(3)
Ni1 Cu1 Ni2 5_555 . 107.06(7)
Ni1 Cu1 Ni2 5_555 5_555 58.76(4)
Ni1 Cu1 Ni3 5_555 146_555 148.14(5)
Ni1 Cu1 As1 5_555 99_555 160.10(6)
Ni1 Cu1 As1 5_555 54_555 100.84(3)
Ni1 Cu1 As2 5_555 . 56.28(5)
Ni1 Cu1 As3 5_555 . 58.75(3)
Ni1 Cu1 Ni1 104_555 9_555 120.00(3)
Ni1 Cu1 Ni1 104_555 59_555 60.00(4)
Ni1 Cu1 Ni2 104_555 . 155.24(6)
Ni1 Cu1 Ni2 104_555 5_555 95.51(4)
Ni1 Cu1 Ni3 104_555 146_555 63.72(5)
Ni1 Cu1 As1 104_555 99_555 105.57(7)
Ni1 Cu1 As1 104_555 54_555 61.07(4)
Ni1 Cu1 As2 104_555 . 144.27(5)
Ni1 Cu1 As3 104_555 . 61.26(3)
Ni1 Cu1 Ni1 9_555 59_555 90.00(4)
Ni1 Cu1 Ni2 9_555 . 58.76(4)
Ni1 Cu1 Ni2 9_555 5_555 107.06(7)
Ni1 Cu1 Ni3 9_555 146_555 148.14(5)
Ni1 Cu1 As1 9_555 99_555 100.84(3)
Ni1 Cu1 As1 9_555 54_555 160.10(6)
Ni1 Cu1 As2 9_555 . 56.28(5)
Ni1 Cu1 As3 9_555 . 58.75(3)
Ni1 Cu1 Ni2 59_555 . 95.51(4)
Ni1 Cu1 Ni2 59_555 5_555 155.24(6)
Ni1 Cu1 Ni3 59_555 146_555 63.72(5)
Ni1 Cu1 As1 59_555 99_555 61.07(4)
Ni1 Cu1 As1 59_555 54_555 105.57(7)
Ni1 Cu1 As2 59_555 . 144.27(5)
Ni1 Cu1 As3 59_555 . 61.26(3)
Ni2 Cu1 Ni2 . 5_555 108.59(6)
Ni2 Cu1 Ni3 . 146_555 103.82(4)
Ni2 Cu1 As1 . 99_555 54.40(3)
Ni2 Cu1 As1 . 54_555 129.76(4)
Ni2 Cu1 As2 . . 58.66(4)
Ni2 Cu1 As3 . . 112.19(4)
Ni2 Cu1 Ni3 5_555 146_555 103.82(4)
Ni2 Cu1 As1 5_555 99_555 129.76(4)
Ni2 Cu1 As1 5_555 54_555 54.40(3)
Ni2 Cu1 As2 5_555 . 58.66(4)
Ni2 Cu1 As3 5_555 . 112.19(4)
Ni3 Cu1 As1 146_555 99_555 51.71(4)
Ni3 Cu1 As1 146_555 54_555 51.71(4)
Ni3 Cu1 As2 146_555 . 141.14(4)
Ni3 Cu1 As3 146_555 . 115.52(6)
As1 Cu1 As1 99_555 54_555 97.57(5)
As1 Cu1 As2 99_555 . 110.00(4)
As1 Cu1 As3 99_555 . 117.97(4)
As1 Cu1 As2 54_555 . 110.00(4)
As1 Cu1 As3 54_555 . 117.97(4)
As2 Cu1 As3 . . 103.34(5)
Eu1 Ni1 Cu1 9_555 . 0
Eu1 Ni1 Cu1 9_555 5_555 117.12(5)
Eu1 Ni1 Cu1 9_555 104_555 122.84(5)
Eu1 Ni1 Cu1 9_555 9_555 117.12(5)
Eu1 Ni1 Cu1 9_555 59_555 122.84(5)
Eu1 Ni1 Ni1 9_555 5_555 117.12(5)
Eu1 Ni1 Ni1 9_555 104_555 122.84(5)
Eu1 Ni1 Ni1 9_555 9_555 117.12(5)
Eu1 Ni1 Ni1 9_555 59_555 122.84(5)
Eu1 Ni1 Ni2 9_555 . 65.46(3)
Eu1 Ni1 Ni2 9_555 5_555 65.46(3)
Eu1 Ni1 Ni3 9_555 146_555 69.51(4)
Eu1 Ni1 As1 9_555 99_555 64.74(3)
Eu1 Ni1 As1 9_555 54_555 64.74(3)
Eu1 Ni1 As2 9_555 . 71.62(4)
Eu1 Ni1 As3 9_555 . 174.96(7)
Cu1 Ni1 Cu1 . 5_555 0
Cu1 Ni1 Cu1 . 104_555 0
Cu1 Ni1 Cu1 . 9_555 0
Cu1 Ni1 Cu1 . 59_555 0
Cu1 Ni1 Ni1 . 5_555 0
Cu1 Ni1 Ni1 . 104_555 0
Cu1 Ni1 Ni1 . 9_555 0
Cu1 Ni1 Ni1 . 59_555 0
Cu1 Ni1 Ni2 . . 0
Cu1 Ni1 Ni2 . 5_555 0
Cu1 Ni1 Ni3 . 146_555 0
Cu1 Ni1 As1 . 99_555 0
Cu1 Ni1 As1 . 54_555 0
Cu1 Ni1 As2 . . 0
Cu1 Ni1 As3 . . 0
Cu1 Ni1 Cu1 5_555 104_555 90.00(4)
Cu1 Ni1 Cu1 5_555 9_555 60.00(4)
Cu1 Ni1 Cu1 5_555 59_555 120.00(3)
Cu1 Ni1 Ni1 5_555 5_555 0.0(5)
Cu1 Ni1 Ni1 5_555 104_555 90.00(4)
Cu1 Ni1 Ni1 5_555 9_555 60.00(4)
Cu1 Ni1 Ni1 5_555 59_555 120.00(3)
Cu1 Ni1 Ni2 5_555 . 107.06(7)
Cu1 Ni1 Ni2 5_555 5_555 58.76(4)
Cu1 Ni1 Ni3 5_555 146_555 148.14(5)
Cu1 Ni1 As1 5_555 99_555 160.10(6)
Cu1 Ni1 As1 5_555 54_555 100.84(3)
Cu1 Ni1 As2 5_555 . 56.28(5)
Cu1 Ni1 As3 5_555 . 58.75(3)
Cu1 Ni1 Cu1 104_555 9_555 120.00(3)
Cu1 Ni1 Cu1 104_555 59_555 60.00(4)
Cu1 Ni1 Ni1 104_555 5_555 90.00(4)
Cu1 Ni1 Ni1 104_555 104_555 0.0(5)
Cu1 Ni1 Ni1 104_555 9_555 120.00(3)
Cu1 Ni1 Ni1 104_555 59_555 60.00(4)
Cu1 Ni1 Ni2 104_555 . 155.24(6)
Cu1 Ni1 Ni2 104_555 5_555 95.51(4)
Cu1 Ni1 Ni3 104_555 146_555 63.72(5)
Cu1 Ni1 As1 104_555 99_555 105.57(7)
Cu1 Ni1 As1 104_555 54_555 61.07(4)
Cu1 Ni1 As2 104_555 . 144.27(5)
Cu1 Ni1 As3 104_555 . 61.26(3)
Cu1 Ni1 Cu1 9_555 59_555 90.00(4)
Cu1 Ni1 Ni1 9_555 5_555 60.00(4)
Cu1 Ni1 Ni1 9_555 104_555 120.00(3)
Cu1 Ni1 Ni1 9_555 9_555 0.0(5)
Cu1 Ni1 Ni1 9_555 59_555 90.00(4)
Cu1 Ni1 Ni2 9_555 . 58.76(4)
Cu1 Ni1 Ni2 9_555 5_555 107.06(7)
Cu1 Ni1 Ni3 9_555 146_555 148.14(5)
Cu1 Ni1 As1 9_555 99_555 100.84(3)
Cu1 Ni1 As1 9_555 54_555 160.10(6)
Cu1 Ni1 As2 9_555 . 56.28(5)
Cu1 Ni1 As3 9_555 . 58.75(3)
Cu1 Ni1 Ni1 59_555 5_555 120.00(3)
Cu1 Ni1 Ni1 59_555 104_555 60.00(4)
Cu1 Ni1 Ni1 59_555 9_555 90.00(4)
Cu1 Ni1 Ni1 59_555 59_555 0.0(5)
Cu1 Ni1 Ni2 59_555 . 95.51(4)
Cu1 Ni1 Ni2 59_555 5_555 155.24(6)
Cu1 Ni1 Ni3 59_555 146_555 63.72(5)
Cu1 Ni1 As1 59_555 99_555 61.07(4)
Cu1 Ni1 As1 59_555 54_555 105.57(7)
Cu1 Ni1 As2 59_555 . 144.27(5)
Cu1 Ni1 As3 59_555 . 61.26(3)
Ni1 Ni1 Ni1 5_555 104_555 90.00(4)
Ni1 Ni1 Ni1 5_555 9_555 60.00(4)
Ni1 Ni1 Ni1 5_555 59_555 120.00(3)
Ni1 Ni1 Ni2 5_555 . 107.06(7)
Ni1 Ni1 Ni2 5_555 5_555 58.76(4)
Ni1 Ni1 Ni3 5_555 146_555 148.14(5)
Ni1 Ni1 As1 5_555 99_555 160.10(6)
Ni1 Ni1 As1 5_555 54_555 100.84(3)
Ni1 Ni1 As2 5_555 . 56.28(5)
Ni1 Ni1 As3 5_555 . 58.75(3)
Ni1 Ni1 Ni1 104_555 9_555 120.00(3)
Ni1 Ni1 Ni1 104_555 59_555 60.00(4)
Ni1 Ni1 Ni2 104_555 . 155.24(6)
Ni1 Ni1 Ni2 104_555 5_555 95.51(4)
Ni1 Ni1 Ni3 104_555 146_555 63.72(5)
Ni1 Ni1 As1 104_555 99_555 105.57(7)
Ni1 Ni1 As1 104_555 54_555 61.07(4)
Ni1 Ni1 As2 104_555 . 144.27(5)
Ni1 Ni1 As3 104_555 . 61.26(3)
Ni1 Ni1 Ni1 9_555 59_555 90.00(4)
Ni1 Ni1 Ni2 9_555 . 58.76(4)
Ni1 Ni1 Ni2 9_555 5_555 107.06(7)
Ni1 Ni1 Ni3 9_555 146_555 148.14(5)
Ni1 Ni1 As1 9_555 99_555 100.84(3)
Ni1 Ni1 As1 9_555 54_555 160.10(6)
Ni1 Ni1 As2 9_555 . 56.28(5)
Ni1 Ni1 As3 9_555 . 58.75(3)
Ni1 Ni1 Ni2 59_555 . 95.51(4)
Ni1 Ni1 Ni2 59_555 5_555 155.24(6)
Ni1 Ni1 Ni3 59_555 146_555 63.72(5)
Ni1 Ni1 As1 59_555 99_555 61.07(4)
Ni1 Ni1 As1 59_555 54_555 105.57(7)
Ni1 Ni1 As2 59_555 . 144.27(5)
Ni1 Ni1 As3 59_555 . 61.26(3)
Ni2 Ni1 Ni2 . 5_555 108.59(6)
Ni2 Ni1 Ni3 . 146_555 103.82(4)
Ni2 Ni1 As1 . 99_555 54.40(3)
Ni2 Ni1 As1 . 54_555 129.76(4)
Ni2 Ni1 As2 . . 58.66(4)
Ni2 Ni1 As3 . . 112.19(4)
Ni2 Ni1 Ni3 5_555 146_555 103.82(4)
Ni2 Ni1 As1 5_555 99_555 129.76(4)
Ni2 Ni1 As1 5_555 54_555 54.40(3)
Ni2 Ni1 As2 5_555 . 58.66(4)
Ni2 Ni1 As3 5_555 . 112.19(4)
Ni3 Ni1 As1 146_555 99_555 51.71(4)
Ni3 Ni1 As1 146_555 54_555 51.71(4)
Ni3 Ni1 As2 146_555 . 141.14(4)
Ni3 Ni1 As3 146_555 . 115.52(6)
As1 Ni1 As1 99_555 54_555 97.57(5)
As1 Ni1 As2 99_555 . 110.00(4)
As1 Ni1 As3 99_555 . 117.97(4)
As1 Ni1 As2 54_555 . 110.00(4)
As1 Ni1 As3 54_555 . 117.97(4)
As2 Ni1 As3 . . 103.34(5)
Eu1 Ni2 Eu1 5_555 9_555 124.91(6)
Eu1 Ni2 Cu1 5_555 . 120.28(4)
Eu1 Ni2 Cu1 5_555 9_555 65.45(3)
Eu1 Ni2 Cu1 5_555 16_555 120.28(4)
Eu1 Ni2 Cu1 5_555 18_555 65.45(3)
Eu1 Ni2 Ni1 5_555 . 120.28(4)
Eu1 Ni2 Ni1 5_555 9_555 65.45(3)
Eu1 Ni2 Ni1 5_555 16_555 120.28(4)
Eu1 Ni2 Ni1 5_555 18_555 65.45(3)
Eu1 Ni2 As1 5_555 146_555 66.81(5)
Eu1 Ni2 As1 5_555 99_555 168.27(6)
Eu1 Ni2 As2 5_555 . 71.18(4)
Eu1 Ni2 As2 5_555 16_555 71.18(4)
Eu1 Ni2 Cu1 9_555 . 65.45(3)
Eu1 Ni2 Cu1 9_555 9_555 120.28(4)
Eu1 Ni2 Cu1 9_555 16_555 65.45(3)
Eu1 Ni2 Cu1 9_555 18_555 120.28(4)
Eu1 Ni2 Ni1 9_555 . 65.45(3)
Eu1 Ni2 Ni1 9_555 9_555 120.28(4)
Eu1 Ni2 Ni1 9_555 16_555 65.45(3)
Eu1 Ni2 Ni1 9_555 18_555 120.28(4)
Eu1 Ni2 As1 9_555 146_555 168.27(6)
Eu1 Ni2 As1 9_555 99_555 66.81(5)
Eu1 Ni2 As2 9_555 . 71.18(4)
Eu1 Ni2 As2 9_555 16_555 71.18(4)
Cu1 Ni2 Cu1 . 9_555 62.48(3)
Cu1 Ni2 Cu1 . 16_555 116.33(6)
Cu1 Ni2 Cu1 . 18_555 168.97(7)
Cu1 Ni2 Ni1 . . 0.0(5)
Cu1 Ni2 Ni1 . 9_555 62.48(3)
Cu1 Ni2 Ni1 . 16_555 116.33(6)
Cu1 Ni2 Ni1 . 18_555 168.97(7)
Cu1 Ni2 As1 . 146_555 109.92(3)
Cu1 Ni2 As1 . 99_555 62.46(4)
Cu1 Ni2 As2 . . 57.21(4)
Cu1 Ni2 As2 . 16_555 132.50(6)
Cu1 Ni2 Cu1 9_555 16_555 168.97(7)
Cu1 Ni2 Cu1 9_555 18_555 116.33(6)
Cu1 Ni2 Ni1 9_555 . 62.48(3)
Cu1 Ni2 Ni1 9_555 9_555 0.0(5)
Cu1 Ni2 Ni1 9_555 16_555 168.97(7)
Cu1 Ni2 Ni1 9_555 18_555 116.33(6)
Cu1 Ni2 As1 9_555 146_555 62.46(4)
Cu1 Ni2 As1 9_555 99_555 109.92(3)
Cu1 Ni2 As2 9_555 . 57.21(4)
Cu1 Ni2 As2 9_555 16_555 132.50(6)
Cu1 Ni2 Cu1 16_555 18_555 62.48(3)
Cu1 Ni2 Ni1 16_555 . 116.33(6)
Cu1 Ni2 Ni1 16_555 9_555 168.97(7)
Cu1 Ni2 Ni1 16_555 16_555 0.0(5)
Cu1 Ni2 Ni1 16_555 18_555 62.48(3)
Cu1 Ni2 As1 16_555 146_555 109.92(3)
Cu1 Ni2 As1 16_555 99_555 62.46(4)
Cu1 Ni2 As2 16_555 . 132.50(6)
Cu1 Ni2 As2 16_555 16_555 57.21(4)
Cu1 Ni2 Ni1 18_555 . 168.97(7)
Cu1 Ni2 Ni1 18_555 9_555 116.33(6)
Cu1 Ni2 Ni1 18_555 16_555 62.48(3)
Cu1 Ni2 Ni1 18_555 18_555 0.0(5)
Cu1 Ni2 As1 18_555 146_555 62.46(4)
Cu1 Ni2 As1 18_555 99_555 109.92(3)
Cu1 Ni2 As2 18_555 . 132.50(6)
Cu1 Ni2 As2 18_555 16_555 57.21(4)
Ni1 Ni2 Ni1 . 9_555 62.48(3)
Ni1 Ni2 Ni1 . 16_555 116.33(6)
Ni1 Ni2 Ni1 . 18_555 168.97(7)
Ni1 Ni2 As1 . 146_555 109.92(3)
Ni1 Ni2 As1 . 99_555 62.46(4)
Ni1 Ni2 As2 . . 57.21(4)
Ni1 Ni2 As2 . 16_555 132.50(6)
Ni1 Ni2 Ni1 9_555 16_555 168.97(7)
Ni1 Ni2 Ni1 9_555 18_555 116.33(6)
Ni1 Ni2 As1 9_555 146_555 62.46(4)
Ni1 Ni2 As1 9_555 99_555 109.92(3)
Ni1 Ni2 As2 9_555 . 57.21(4)
Ni1 Ni2 As2 9_555 16_555 132.50(6)
Ni1 Ni2 Ni1 16_555 18_555 62.48(3)
Ni1 Ni2 As1 16_555 146_555 109.92(3)
Ni1 Ni2 As1 16_555 99_555 62.46(4)
Ni1 Ni2 As2 16_555 . 132.50(6)
Ni1 Ni2 As2 16_555 16_555 57.21(4)
Ni1 Ni2 As1 18_555 146_555 62.46(4)
Ni1 Ni2 As1 18_555 99_555 109.92(3)
Ni1 Ni2 As2 18_555 . 132.50(6)
Ni1 Ni2 As2 18_555 16_555 57.21(4)
As1 Ni2 As1 146_555 99_555 101.46(6)
As1 Ni2 As2 146_555 . 116.21(4)
As1 Ni2 As2 146_555 16_555 116.21(4)
As1 Ni2 As2 99_555 . 116.21(4)
As1 Ni2 As2 99_555 16_555 116.21(4)
As2 Ni2 As2 . 16_555 91.50(5)
Eu1 Ni3 Eu1 49_555 101_555 120.00(4)
Eu1 Ni3 Eu1 49_555 153_555 120.00(4)
Eu1 Ni3 Cu1 49_555 146_555 105.01(4)
Eu1 Ni3 Cu1 49_555 54_555 59.48(3)
Eu1 Ni3 Cu1 49_555 106_555 105.01(4)
Eu1 Ni3 Ni1 49_555 146_555 105.01(4)
Eu1 Ni3 Ni1 49_555 54_555 59.48(3)
Eu1 Ni3 Ni1 49_555 106_555 105.01(4)
Eu1 Ni3 Ni3 49_555 13_556 65.76(4)
Eu1 Ni3 Ni3 49_555 15_565 65.76(4)
Eu1 Ni3 Ni3 49_555 16_655 144.51(5)
Eu1 Ni3 As1 49_555 52_555 161.64(6)
Eu1 Ni3 As1 49_555 104_555 61.79(4)
Eu1 Ni3 As1 49_555 156_555 61.79(4)
Eu1 Ni3 As4 49_555 . 89.77(4)
Eu1 Ni3 Eu1 101_555 153_555 120.00(4)
Eu1 Ni3 Cu1 101_555 146_555 105.01(4)
Eu1 Ni3 Cu1 101_555 54_555 105.01(4)
Eu1 Ni3 Cu1 101_555 106_555 59.48(3)
Eu1 Ni3 Ni1 101_555 146_555 105.01(4)
Eu1 Ni3 Ni1 101_555 54_555 105.01(4)
Eu1 Ni3 Ni1 101_555 106_555 59.48(3)
Eu1 Ni3 Ni3 101_555 13_556 65.76(4)
Eu1 Ni3 Ni3 101_555 15_565 144.51(5)
Eu1 Ni3 Ni3 101_555 16_655 65.76(4)
Eu1 Ni3 As1 101_555 52_555 61.79(4)
Eu1 Ni3 As1 101_555 104_555 161.64(6)
Eu1 Ni3 As1 101_555 156_555 61.79(4)
Eu1 Ni3 As4 101_555 . 89.77(4)
Eu1 Ni3 Cu1 153_555 146_555 59.48(3)
Eu1 Ni3 Cu1 153_555 54_555 105.01(4)
Eu1 Ni3 Cu1 153_555 106_555 105.01(4)
Eu1 Ni3 Ni1 153_555 146_555 59.48(3)
Eu1 Ni3 Ni1 153_555 54_555 105.01(4)
Eu1 Ni3 Ni1 153_555 106_555 105.01(4)
Eu1 Ni3 Ni3 153_555 13_556 144.51(5)
Eu1 Ni3 Ni3 153_555 15_565 65.76(4)
Eu1 Ni3 Ni3 153_555 16_655 65.76(4)
Eu1 Ni3 As1 153_555 52_555 61.79(4)
Eu1 Ni3 As1 153_555 104_555 61.79(4)
Eu1 Ni3 As1 153_555 156_555 161.64(6)
Eu1 Ni3 As4 153_555 . 89.77(4)
Cu1 Ni3 Cu1 146_555 54_555 52.56(3)
Cu1 Ni3 Cu1 146_555 106_555 52.56(3)
Cu1 Ni3 Ni1 146_555 146_555 0.0(5)
Cu1 Ni3 Ni1 146_555 54_555 52.56(3)
Cu1 Ni3 Ni1 146_555 106_555 52.56(3)
Cu1 Ni3 Ni3 146_555 13_556 156.01(6)
Cu1 Ni3 Ni3 146_555 15_565 106.71(5)
Cu1 Ni3 Ni3 146_555 16_655 106.71(5)
Cu1 Ni3 As1 146_555 52_555 58.92(3)
Cu1 Ni3 As1 146_555 104_555 58.92(3)
Cu1 Ni3 As1 146_555 156_555 102.16(5)
Cu1 Ni3 As4 146_555 . 149.25(6)
Cu1 Ni3 Cu1 54_555 106_555 52.56(3)
Cu1 Ni3 Ni1 54_555 146_555 52.56(3)
Cu1 Ni3 Ni1 54_555 54_555 0.0(5)
Cu1 Ni3 Ni1 54_555 106_555 52.56(3)
Cu1 Ni3 Ni3 54_555 13_556 106.71(5)
Cu1 Ni3 Ni3 54_555 15_565 106.71(5)
Cu1 Ni3 Ni3 54_555 16_655 156.01(6)
Cu1 Ni3 As1 54_555 52_555 102.16(5)
Cu1 Ni3 As1 54_555 104_555 58.92(3)
Cu1 Ni3 As1 54_555 156_555 58.92(3)
Cu1 Ni3 As4 54_555 . 149.25(6)
Cu1 Ni3 Ni1 106_555 146_555 52.56(3)
Cu1 Ni3 Ni1 106_555 54_555 52.56(3)
Cu1 Ni3 Ni1 106_555 106_555 0.0(5)
Cu1 Ni3 Ni3 106_555 13_556 106.71(5)
Cu1 Ni3 Ni3 106_555 15_565 156.01(6)
Cu1 Ni3 Ni3 106_555 16_655 106.71(5)
Cu1 Ni3 As1 106_555 52_555 58.92(3)
Cu1 Ni3 As1 106_555 104_555 102.16(5)
Cu1 Ni3 As1 106_555 156_555 58.92(3)
Cu1 Ni3 As4 106_555 . 149.25(6)
Ni1 Ni3 Ni1 146_555 54_555 52.56(3)
Ni1 Ni3 Ni1 146_555 106_555 52.56(3)
Ni1 Ni3 Ni3 146_555 13_556 156.01(6)
Ni1 Ni3 Ni3 146_555 15_565 106.71(5)
Ni1 Ni3 Ni3 146_555 16_655 106.71(5)
Ni1 Ni3 As1 146_555 52_555 58.92(3)
Ni1 Ni3 As1 146_555 104_555 58.92(3)
Ni1 Ni3 As1 146_555 156_555 102.16(5)
Ni1 Ni3 As4 146_555 . 149.25(6)
Ni1 Ni3 Ni1 54_555 106_555 52.56(3)
Ni1 Ni3 Ni3 54_555 13_556 106.71(5)
Ni1 Ni3 Ni3 54_555 15_565 106.71(5)
Ni1 Ni3 Ni3 54_555 16_655 156.01(6)
Ni1 Ni3 As1 54_555 52_555 102.16(5)
Ni1 Ni3 As1 54_555 104_555 58.92(3)
Ni1 Ni3 As1 54_555 156_555 58.92(3)
Ni1 Ni3 As4 54_555 . 149.25(6)
Ni1 Ni3 Ni3 106_555 13_556 106.71(5)
Ni1 Ni3 Ni3 106_555 15_565 156.01(6)
Ni1 Ni3 Ni3 106_555 16_655 106.71(5)
Ni1 Ni3 As1 106_555 52_555 58.92(3)
Ni1 Ni3 As1 106_555 104_555 102.16(5)
Ni1 Ni3 As1 106_555 156_555 58.92(3)
Ni1 Ni3 As4 106_555 . 149.25(6)
Ni3 Ni3 Ni3 13_556 15_565 90.00(5)
Ni3 Ni3 Ni3 13_556 16_655 90.00(5)
Ni3 Ni3 As1 13_556 52_555 124.82(6)
Ni3 Ni3 As1 13_556 104_555 124.82(6)
Ni3 Ni3 As1 13_556 156_555 53.85(4)
Ni3 Ni3 As4 13_556 . 54.74(4)
Ni3 Ni3 Ni3 15_565 16_655 90.00(5)
Ni3 Ni3 As1 15_565 52_555 124.82(6)
Ni3 Ni3 As1 15_565 104_555 53.85(4)
Ni3 Ni3 As1 15_565 156_555 124.82(6)
Ni3 Ni3 As4 15_565 . 54.74(4)
Ni3 Ni3 As1 16_655 52_555 53.85(4)
Ni3 Ni3 As1 16_655 104_555 124.82(6)
Ni3 Ni3 As1 16_655 156_555 124.82(6)
Ni3 Ni3 As4 16_655 . 54.74(4)
As1 Ni3 As1 52_555 104_555 110.35(6)
As1 Ni3 As1 52_555 156_555 110.35(6)
As1 Ni3 As4 52_555 . 108.58(5)
As1 Ni3 As1 104_555 156_555 110.35(6)
As1 Ni3 As4 104_555 . 108.58(5)
As1 Ni3 As4 156_555 . 108.58(5)
Eu1 As1 Eu1 150_555 106_555 144.59(5)
Eu1 As1 Cu1 150_555 99_555 121.20(3)
Eu1 As1 Cu1 150_555 156_555 66.19(3)
Eu1 As1 Cu1 150_555 109_555 121.20(3)
Eu1 As1 Cu1 150_555 164_555 66.19(3)
Eu1 As1 Ni1 150_555 99_555 121.20(3)
Eu1 As1 Ni1 150_555 156_555 66.19(3)
Eu1 As1 Ni1 150_555 109_555 121.20(3)
Eu1 As1 Ni1 150_555 164_555 66.19(3)
Eu1 As1 Ni2 150_555 146_555 68.43(5)
Eu1 As1 Ni2 150_555 99_555 146.97(6)
Eu1 As1 Ni3 150_555 52_555 75.79(4)
Eu1 As1 Ni3 150_555 62_655 75.79(4)
Eu1 As1 Cu1 106_555 99_555 66.19(3)
Eu1 As1 Cu1 106_555 156_555 121.20(3)
Eu1 As1 Cu1 106_555 109_555 66.19(3)
Eu1 As1 Cu1 106_555 164_555 121.20(3)
Eu1 As1 Ni1 106_555 99_555 66.19(3)
Eu1 As1 Ni1 106_555 156_555 121.20(3)
Eu1 As1 Ni1 106_555 109_555 66.19(3)
Eu1 As1 Ni1 106_555 164_555 121.20(3)
Eu1 As1 Ni2 106_555 146_555 146.97(6)
Eu1 As1 Ni2 106_555 99_555 68.43(5)
Eu1 As1 Ni3 106_555 52_555 75.79(4)
Eu1 As1 Ni3 106_555 62_655 75.79(4)
Cu1 As1 Cu1 99_555 156_555 57.86(3)
Cu1 As1 Cu1 99_555 109_555 117.46(6)
Cu1 As1 Cu1 99_555 164_555 158.32(6)
Cu1 As1 Ni1 99_555 99_555 0.0(5)
Cu1 As1 Ni1 99_555 156_555 57.86(3)
Cu1 As1 Ni1 99_555 109_555 117.46(6)
Cu1 As1 Ni1 99_555 164_555 158.32(6)
Cu1 As1 Ni2 99_555 146_555 99.24(3)
Cu1 As1 Ni2 99_555 99_555 63.14(4)
Cu1 As1 Ni3 99_555 52_555 69.36(4)
Cu1 As1 Ni3 99_555 62_655 131.00(5)
Cu1 As1 Cu1 156_555 109_555 158.32(6)
Cu1 As1 Cu1 156_555 164_555 117.46(6)
Cu1 As1 Ni1 156_555 99_555 57.86(3)
Cu1 As1 Ni1 156_555 156_555 0.0(5)
Cu1 As1 Ni1 156_555 109_555 158.32(6)
Cu1 As1 Ni1 156_555 164_555 117.46(6)
Cu1 As1 Ni2 156_555 146_555 63.14(4)
Cu1 As1 Ni2 156_555 99_555 99.24(3)
Cu1 As1 Ni3 156_555 52_555 69.36(4)
Cu1 As1 Ni3 156_555 62_655 131.00(5)
Cu1 As1 Cu1 109_555 164_555 57.86(3)
Cu1 As1 Ni1 109_555 99_555 117.46(6)
Cu1 As1 Ni1 109_555 156_555 158.32(6)
Cu1 As1 Ni1 109_555 109_555 0.0(5)
Cu1 As1 Ni1 109_555 164_555 57.86(3)
Cu1 As1 Ni2 109_555 146_555 99.24(3)
Cu1 As1 Ni2 109_555 99_555 63.14(4)
Cu1 As1 Ni3 109_555 52_555 131.00(5)
Cu1 As1 Ni3 109_555 62_655 69.36(4)
Cu1 As1 Ni1 164_555 99_555 158.32(6)
Cu1 As1 Ni1 164_555 156_555 117.46(6)
Cu1 As1 Ni1 164_555 109_555 57.86(3)
Cu1 As1 Ni1 164_555 164_555 0.0(5)
Cu1 As1 Ni2 164_555 146_555 63.14(4)
Cu1 As1 Ni2 164_555 99_555 99.24(3)
Cu1 As1 Ni3 164_555 52_555 131.00(5)
Cu1 As1 Ni3 164_555 62_655 69.36(4)
Ni1 As1 Ni1 99_555 156_555 57.86(3)
Ni1 As1 Ni1 99_555 109_555 117.46(6)
Ni1 As1 Ni1 99_555 164_555 158.32(6)
Ni1 As1 Ni2 99_555 146_555 99.24(3)
Ni1 As1 Ni2 99_555 99_555 63.14(4)
Ni1 As1 Ni3 99_555 52_555 69.36(4)
Ni1 As1 Ni3 99_555 62_655 131.00(5)
Ni1 As1 Ni1 156_555 109_555 158.32(6)
Ni1 As1 Ni1 156_555 164_555 117.46(6)
Ni1 As1 Ni2 156_555 146_555 63.14(4)
Ni1 As1 Ni2 156_555 99_555 99.24(3)
Ni1 As1 Ni3 156_555 52_555 69.36(4)
Ni1 As1 Ni3 156_555 62_655 131.00(5)
Ni1 As1 Ni1 109_555 164_555 57.86(3)
Ni1 As1 Ni2 109_555 146_555 99.24(3)
Ni1 As1 Ni2 109_555 99_555 63.14(4)
Ni1 As1 Ni3 109_555 52_555 131.00(5)
Ni1 As1 Ni3 109_555 62_655 69.36(4)
Ni1 As1 Ni2 164_555 146_555 63.14(4)
Ni1 As1 Ni2 164_555 99_555 99.24(3)
Ni1 As1 Ni3 164_555 52_555 131.00(5)
Ni1 As1 Ni3 164_555 62_655 69.36(4)
Ni2 As1 Ni2 146_555 99_555 78.54(5)
Ni2 As1 Ni3 146_555 52_555 128.69(5)
Ni2 As1 Ni3 146_555 62_655 128.69(5)
Ni2 As1 Ni3 99_555 52_555 128.69(5)
Ni2 As1 Ni3 99_555 62_655 128.69(5)
Ni3 As1 Ni3 52_555 62_655 72.31(5)
Eu1 As2 Eu1 . 5_555 114.38(3)
Eu1 As2 Eu1 . 9_555 114.38(3)
Eu1 As2 Eu2 . . 76.05(3)
Eu1 As2 Cu1 . . 119.74(4)
Eu1 As2 Cu1 . 5_555 64.09(3)
Eu1 As2 Cu1 . 9_555 119.74(4)
Eu1 As2 Ni1 . . 119.74(4)
Eu1 As2 Ni1 . 5_555 64.09(3)
Eu1 As2 Ni1 . 9_555 119.74(4)
Eu1 As2 Ni2 . . 175.03(5)
Eu1 As2 Ni2 . 5_555 63.79(3)
Eu1 As2 Ni2 . 9_555 63.79(3)
Eu1 As2 Eu1 5_555 9_555 114.38(3)
Eu1 As2 Eu2 5_555 . 76.05(3)
Eu1 As2 Cu1 5_555 . 119.74(4)
Eu1 As2 Cu1 5_555 5_555 119.74(4)
Eu1 As2 Cu1 5_555 9_555 64.09(3)
Eu1 As2 Ni1 5_555 . 119.74(4)
Eu1 As2 Ni1 5_555 5_555 119.74(4)
Eu1 As2 Ni1 5_555 9_555 64.09(3)
Eu1 As2 Ni2 5_555 . 63.79(3)
Eu1 As2 Ni2 5_555 5_555 175.03(5)
Eu1 As2 Ni2 5_555 9_555 63.79(3)
Eu1 As2 Eu2 9_555 . 76.05(3)
Eu1 As2 Cu1 9_555 . 64.09(3)
Eu1 As2 Cu1 9_555 5_555 119.74(4)
Eu1 As2 Cu1 9_555 9_555 119.74(4)
Eu1 As2 Ni1 9_555 . 64.09(3)
Eu1 As2 Ni1 9_555 5_555 119.74(4)
Eu1 As2 Ni1 9_555 9_555 119.74(4)
Eu1 As2 Ni2 9_555 . 63.79(3)
Eu1 As2 Ni2 9_555 5_555 63.79(3)
Eu1 As2 Ni2 9_555 9_555 175.03(5)
Eu2 As2 Cu1 . . 140.14(4)
Eu2 As2 Cu1 . 5_555 140.14(4)
Eu2 As2 Cu1 . 9_555 140.14(4)
Eu2 As2 Ni1 . . 140.14(4)
Eu2 As2 Ni1 . 5_555 140.14(4)
Eu2 As2 Ni1 . 9_555 140.14(4)
Eu2 As2 Ni2 . . 98.99(3)
Eu2 As2 Ni2 . 5_555 98.99(3)
Eu2 As2 Ni2 . 9_555 98.99(3)
Cu1 As2 Cu1 . 5_555 67.43(3)
Cu1 As2 Cu1 . 9_555 67.43(3)
Cu1 As2 Ni1 . . 0.0(5)
Cu1 As2 Ni1 . 5_555 67.43(3)
Cu1 As2 Ni1 . 9_555 67.43(3)
Cu1 As2 Ni2 . . 64.12(3)
Cu1 As2 Ni2 . 5_555 64.12(3)
Cu1 As2 Ni2 . 9_555 120.88(4)
Cu1 As2 Cu1 5_555 9_555 67.43(3)
Cu1 As2 Ni1 5_555 . 67.43(3)
Cu1 As2 Ni1 5_555 5_555 0.0(5)
Cu1 As2 Ni1 5_555 9_555 67.43(3)
Cu1 As2 Ni2 5_555 . 120.88(4)
Cu1 As2 Ni2 5_555 5_555 64.12(3)
Cu1 As2 Ni2 5_555 9_555 64.12(3)
Cu1 As2 Ni1 9_555 . 67.43(3)
Cu1 As2 Ni1 9_555 5_555 67.43(3)
Cu1 As2 Ni1 9_555 9_555 0.0(5)
Cu1 As2 Ni2 9_555 . 64.12(3)
Cu1 As2 Ni2 9_555 5_555 120.88(4)
Cu1 As2 Ni2 9_555 9_555 64.12(3)
Ni1 As2 Ni1 . 5_555 67.43(3)
Ni1 As2 Ni1 . 9_555 67.43(3)
Ni1 As2 Ni2 . . 64.12(3)
Ni1 As2 Ni2 . 5_555 64.12(3)
Ni1 As2 Ni2 . 9_555 120.88(4)
Ni1 As2 Ni1 5_555 9_555 67.43(3)
Ni1 As2 Ni2 5_555 . 120.88(4)
Ni1 As2 Ni2 5_555 5_555 64.12(3)
Ni1 As2 Ni2 5_555 9_555 64.12(3)
Ni1 As2 Ni2 9_555 . 64.12(3)
Ni1 As2 Ni2 9_555 5_555 120.88(4)
Ni1 As2 Ni2 9_555 9_555 64.12(3)
Ni2 As2 Ni2 . 5_555 117.61(5)
Ni2 As2 Ni2 . 9_555 117.61(5)
Ni2 As2 Ni2 5_555 9_555 117.61(5)
Cu1 As3 Cu1 . 146_555 176.93(5)
Cu1 As3 Cu1 . 99_555 90.041(17)
Cu1 As3 Cu1 . 52_555 90.041(17)
Cu1 As3 Cu1 . 5_555 62.49(4)
Cu1 As3 Cu1 . 54_555 119.98(4)
Cu1 As3 Cu1 . 151_555 119.98(4)
Cu1 As3 Cu1 . 104_555 57.49(4)
Cu1 As3 Cu1 . 9_555 62.49(4)
Cu1 As3 Cu1 . 106_555 119.98(4)
Cu1 As3 Cu1 . 59_555 57.49(4)
Cu1 As3 Cu1 . 156_555 119.98(4)
Cu1 As3 Ni1 . . 0.0(5)
Cu1 As3 Ni1 . 146_555 176.93(5)
Cu1 As3 Ni1 . 99_555 90.041(17)
Cu1 As3 Ni1 . 52_555 90.041(17)
Cu1 As3 Ni1 . 5_555 62.49(4)
Cu1 As3 Ni1 . 54_555 119.98(4)
Cu1 As3 Ni1 . 151_555 119.98(4)
Cu1 As3 Ni1 . 104_555 57.49(4)
Cu1 As3 Ni1 . 9_555 62.49(4)
Cu1 As3 Ni1 . 106_555 119.98(4)
Cu1 As3 Ni1 . 59_555 57.49(4)
Cu1 As3 Ni1 . 156_555 119.98(4)
Cu1 As3 Cu1 146_555 99_555 90.041(17)
Cu1 As3 Cu1 146_555 52_555 90.041(17)
Cu1 As3 Cu1 146_555 5_555 119.98(4)
Cu1 As3 Cu1 146_555 54_555 57.49(4)
Cu1 As3 Cu1 146_555 151_555 62.49(4)
Cu1 As3 Cu1 146_555 104_555 119.98(4)
Cu1 As3 Cu1 146_555 9_555 119.98(4)
Cu1 As3 Cu1 146_555 106_555 57.49(4)
Cu1 As3 Cu1 146_555 59_555 119.98(4)
Cu1 As3 Cu1 146_555 156_555 62.49(4)
Cu1 As3 Ni1 146_555 . 176.93(5)
Cu1 As3 Ni1 146_555 146_555 0.0(5)
Cu1 As3 Ni1 146_555 99_555 90.041(17)
Cu1 As3 Ni1 146_555 52_555 90.041(17)
Cu1 As3 Ni1 146_555 5_555 119.98(4)
Cu1 As3 Ni1 146_555 54_555 57.49(4)
Cu1 As3 Ni1 146_555 151_555 62.49(4)
Cu1 As3 Ni1 146_555 104_555 119.98(4)
Cu1 As3 Ni1 146_555 9_555 119.98(4)
Cu1 As3 Ni1 146_555 106_555 57.49(4)
Cu1 As3 Ni1 146_555 59_555 119.98(4)
Cu1 As3 Ni1 146_555 156_555 62.49(4)
Cu1 As3 Cu1 99_555 52_555 176.93(5)
Cu1 As3 Cu1 99_555 5_555 57.49(4)
Cu1 As3 Cu1 99_555 54_555 119.98(4)
Cu1 As3 Cu1 99_555 151_555 119.98(4)
Cu1 As3 Cu1 99_555 104_555 62.49(4)
Cu1 As3 Cu1 99_555 9_555 119.98(4)
Cu1 As3 Cu1 99_555 106_555 62.49(4)
Cu1 As3 Cu1 99_555 59_555 119.98(4)
Cu1 As3 Cu1 99_555 156_555 57.49(4)
Cu1 As3 Ni1 99_555 . 90.041(17)
Cu1 As3 Ni1 99_555 146_555 90.041(17)
Cu1 As3 Ni1 99_555 99_555 0.0(5)
Cu1 As3 Ni1 99_555 52_555 176.93(5)
Cu1 As3 Ni1 99_555 5_555 57.49(4)
Cu1 As3 Ni1 99_555 54_555 119.98(4)
Cu1 As3 Ni1 99_555 151_555 119.98(4)
Cu1 As3 Ni1 99_555 104_555 62.49(4)
Cu1 As3 Ni1 99_555 9_555 119.98(4)
Cu1 As3 Ni1 99_555 106_555 62.49(4)
Cu1 As3 Ni1 99_555 59_555 119.98(4)
Cu1 As3 Ni1 99_555 156_555 57.49(4)
Cu1 As3 Cu1 52_555 5_555 119.98(4)
Cu1 As3 Cu1 52_555 54_555 62.49(4)
Cu1 As3 Cu1 52_555 151_555 57.49(4)
Cu1 As3 Cu1 52_555 104_555 119.98(4)
Cu1 As3 Cu1 52_555 9_555 57.49(4)
Cu1 As3 Cu1 52_555 106_555 119.98(4)
Cu1 As3 Cu1 52_555 59_555 62.49(4)
Cu1 As3 Cu1 52_555 156_555 119.98(4)
Cu1 As3 Ni1 52_555 . 90.041(17)
Cu1 As3 Ni1 52_555 146_555 90.041(17)
Cu1 As3 Ni1 52_555 99_555 176.93(5)
Cu1 As3 Ni1 52_555 52_555 0.0(5)
Cu1 As3 Ni1 52_555 5_555 119.98(4)
Cu1 As3 Ni1 52_555 54_555 62.49(4)
Cu1 As3 Ni1 52_555 151_555 57.49(4)
Cu1 As3 Ni1 52_555 104_555 119.98(4)
Cu1 As3 Ni1 52_555 9_555 57.49(4)
Cu1 As3 Ni1 52_555 106_555 119.98(4)
Cu1 As3 Ni1 52_555 59_555 62.49(4)
Cu1 As3 Ni1 52_555 156_555 119.98(4)
Cu1 As3 Cu1 5_555 54_555 176.93(5)
Cu1 As3 Cu1 5_555 151_555 90.041(17)
Cu1 As3 Cu1 5_555 104_555 90.041(17)
Cu1 As3 Cu1 5_555 9_555 62.49(4)
Cu1 As3 Cu1 5_555 106_555 119.98(4)
Cu1 As3 Cu1 5_555 59_555 119.98(4)
Cu1 As3 Cu1 5_555 156_555 57.49(4)
Cu1 As3 Ni1 5_555 . 62.49(4)
Cu1 As3 Ni1 5_555 146_555 119.98(4)
Cu1 As3 Ni1 5_555 99_555 57.49(4)
Cu1 As3 Ni1 5_555 52_555 119.98(4)
Cu1 As3 Ni1 5_555 5_555 0.0(5)
Cu1 As3 Ni1 5_555 54_555 176.93(5)
Cu1 As3 Ni1 5_555 151_555 90.041(17)
Cu1 As3 Ni1 5_555 104_555 90.041(17)
Cu1 As3 Ni1 5_555 9_555 62.49(4)
Cu1 As3 Ni1 5_555 106_555 119.98(4)
Cu1 As3 Ni1 5_555 59_555 119.98(4)
Cu1 As3 Ni1 5_555 156_555 57.49(4)
Cu1 As3 Cu1 54_555 151_555 90.041(17)
Cu1 As3 Cu1 54_555 104_555 90.041(17)
Cu1 As3 Cu1 54_555 9_555 119.98(4)
Cu1 As3 Cu1 54_555 106_555 57.49(4)
Cu1 As3 Cu1 54_555 59_555 62.49(4)
Cu1 As3 Cu1 54_555 156_555 119.98(4)
Cu1 As3 Ni1 54_555 . 119.98(4)
Cu1 As3 Ni1 54_555 146_555 57.49(4)
Cu1 As3 Ni1 54_555 99_555 119.98(4)
Cu1 As3 Ni1 54_555 52_555 62.49(4)
Cu1 As3 Ni1 54_555 5_555 176.93(5)
Cu1 As3 Ni1 54_555 54_555 0.0(5)
Cu1 As3 Ni1 54_555 151_555 90.041(17)
Cu1 As3 Ni1 54_555 104_555 90.041(17)
Cu1 As3 Ni1 54_555 9_555 119.98(4)
Cu1 As3 Ni1 54_555 106_555 57.49(4)
Cu1 As3 Ni1 54_555 59_555 62.49(4)
Cu1 As3 Ni1 54_555 156_555 119.98(4)
Cu1 As3 Cu1 151_555 104_555 176.93(5)
Cu1 As3 Cu1 151_555 9_555 57.49(4)
Cu1 As3 Cu1 151_555 106_555 119.98(4)
Cu1 As3 Cu1 151_555 59_555 119.98(4)
Cu1 As3 Cu1 151_555 156_555 62.49(4)
Cu1 As3 Ni1 151_555 . 119.98(4)
Cu1 As3 Ni1 151_555 146_555 62.49(4)
Cu1 As3 Ni1 151_555 99_555 119.98(4)
Cu1 As3 Ni1 151_555 52_555 57.49(4)
Cu1 As3 Ni1 151_555 5_555 90.041(17)
Cu1 As3 Ni1 151_555 54_555 90.041(17)
Cu1 As3 Ni1 151_555 151_555 0.0(5)
Cu1 As3 Ni1 151_555 104_555 176.93(5)
Cu1 As3 Ni1 151_555 9_555 57.49(4)
Cu1 As3 Ni1 151_555 106_555 119.98(4)
Cu1 As3 Ni1 151_555 59_555 119.98(4)
Cu1 As3 Ni1 151_555 156_555 62.49(4)
Cu1 As3 Cu1 104_555 9_555 119.98(4)
Cu1 As3 Cu1 104_555 106_555 62.49(4)
Cu1 As3 Cu1 104_555 59_555 57.49(4)
Cu1 As3 Cu1 104_555 156_555 119.98(4)
Cu1 As3 Ni1 104_555 . 57.49(4)
Cu1 As3 Ni1 104_555 146_555 119.98(4)
Cu1 As3 Ni1 104_555 99_555 62.49(4)
Cu1 As3 Ni1 104_555 52_555 119.98(4)
Cu1 As3 Ni1 104_555 5_555 90.041(17)
Cu1 As3 Ni1 104_555 54_555 90.041(17)
Cu1 As3 Ni1 104_555 151_555 176.93(5)
Cu1 As3 Ni1 104_555 104_555 0.0(5)
Cu1 As3 Ni1 104_555 9_555 119.98(4)
Cu1 As3 Ni1 104_555 106_555 62.49(4)
Cu1 As3 Ni1 104_555 59_555 57.49(4)
Cu1 As3 Ni1 104_555 156_555 119.98(4)
Cu1 As3 Cu1 9_555 106_555 176.93(5)
Cu1 As3 Cu1 9_555 59_555 90.041(17)
Cu1 As3 Cu1 9_555 156_555 90.041(17)
Cu1 As3 Ni1 9_555 . 62.49(4)
Cu1 As3 Ni1 9_555 146_555 119.98(4)
Cu1 As3 Ni1 9_555 99_555 119.98(4)
Cu1 As3 Ni1 9_555 52_555 57.49(4)
Cu1 As3 Ni1 9_555 5_555 62.49(4)
Cu1 As3 Ni1 9_555 54_555 119.98(4)
Cu1 As3 Ni1 9_555 151_555 57.49(4)
Cu1 As3 Ni1 9_555 104_555 119.98(4)
Cu1 As3 Ni1 9_555 9_555 0.0(5)
Cu1 As3 Ni1 9_555 106_555 176.93(5)
Cu1 As3 Ni1 9_555 59_555 90.041(17)
Cu1 As3 Ni1 9_555 156_555 90.041(17)
Cu1 As3 Cu1 106_555 59_555 90.041(17)
Cu1 As3 Cu1 106_555 156_555 90.041(17)
Cu1 As3 Ni1 106_555 . 119.98(4)
Cu1 As3 Ni1 106_555 146_555 57.49(4)
Cu1 As3 Ni1 106_555 99_555 62.49(4)
Cu1 As3 Ni1 106_555 52_555 119.98(4)
Cu1 As3 Ni1 106_555 5_555 119.98(4)
Cu1 As3 Ni1 106_555 54_555 57.49(4)
Cu1 As3 Ni1 106_555 151_555 119.98(4)
Cu1 As3 Ni1 106_555 104_555 62.49(4)
Cu1 As3 Ni1 106_555 9_555 176.93(5)
Cu1 As3 Ni1 106_555 106_555 0.0(5)
Cu1 As3 Ni1 106_555 59_555 90.041(17)
Cu1 As3 Ni1 106_555 156_555 90.041(17)
Cu1 As3 Cu1 59_555 156_555 176.93(5)
Cu1 As3 Ni1 59_555 . 57.49(4)
Cu1 As3 Ni1 59_555 146_555 119.98(4)
Cu1 As3 Ni1 59_555 99_555 119.98(4)
Cu1 As3 Ni1 59_555 52_555 62.49(4)
Cu1 As3 Ni1 59_555 5_555 119.98(4)
Cu1 As3 Ni1 59_555 54_555 62.49(4)
Cu1 As3 Ni1 59_555 151_555 119.98(4)
Cu1 As3 Ni1 59_555 104_555 57.49(4)
Cu1 As3 Ni1 59_555 9_555 90.041(17)
Cu1 As3 Ni1 59_555 106_555 90.041(17)
Cu1 As3 Ni1 59_555 59_555 0.0(5)
Cu1 As3 Ni1 59_555 156_555 176.93(5)
Cu1 As3 Ni1 156_555 . 119.98(4)
Cu1 As3 Ni1 156_555 146_555 62.49(4)
Cu1 As3 Ni1 156_555 99_555 57.49(4)
Cu1 As3 Ni1 156_555 52_555 119.98(4)
Cu1 As3 Ni1 156_555 5_555 57.49(4)
Cu1 As3 Ni1 156_555 54_555 119.98(4)
Cu1 As3 Ni1 156_555 151_555 62.49(4)
Cu1 As3 Ni1 156_555 104_555 119.98(4)
Cu1 As3 Ni1 156_555 9_555 90.041(17)
Cu1 As3 Ni1 156_555 106_555 90.041(17)
Cu1 As3 Ni1 156_555 59_555 176.93(5)
Cu1 As3 Ni1 156_555 156_555 0.0(5)
Ni1 As3 Ni1 . 146_555 176.93(5)
Ni1 As3 Ni1 . 99_555 90.041(17)
Ni1 As3 Ni1 . 52_555 90.041(17)
Ni1 As3 Ni1 . 5_555 62.49(4)
Ni1 As3 Ni1 . 54_555 119.98(4)
Ni1 As3 Ni1 . 151_555 119.98(4)
Ni1 As3 Ni1 . 104_555 57.49(4)
Ni1 As3 Ni1 . 9_555 62.49(4)
Ni1 As3 Ni1 . 106_555 119.98(4)
Ni1 As3 Ni1 . 59_555 57.49(4)
Ni1 As3 Ni1 . 156_555 119.98(4)
Ni1 As3 Ni1 146_555 99_555 90.041(17)
Ni1 As3 Ni1 146_555 52_555 90.041(17)
Ni1 As3 Ni1 146_555 5_555 119.98(4)
Ni1 As3 Ni1 146_555 54_555 57.49(4)
Ni1 As3 Ni1 146_555 151_555 62.49(4)
Ni1 As3 Ni1 146_555 104_555 119.98(4)
Ni1 As3 Ni1 146_555 9_555 119.98(4)
Ni1 As3 Ni1 146_555 106_555 57.49(4)
Ni1 As3 Ni1 146_555 59_555 119.98(4)
Ni1 As3 Ni1 146_555 156_555 62.49(4)
Ni1 As3 Ni1 99_555 52_555 176.93(5)
Ni1 As3 Ni1 99_555 5_555 57.49(4)
Ni1 As3 Ni1 99_555 54_555 119.98(4)
Ni1 As3 Ni1 99_555 151_555 119.98(4)
Ni1 As3 Ni1 99_555 104_555 62.49(4)
Ni1 As3 Ni1 99_555 9_555 119.98(4)
Ni1 As3 Ni1 99_555 106_555 62.49(4)
Ni1 As3 Ni1 99_555 59_555 119.98(4)
Ni1 As3 Ni1 99_555 156_555 57.49(4)
Ni1 As3 Ni1 52_555 5_555 119.98(4)
Ni1 As3 Ni1 52_555 54_555 62.49(4)
Ni1 As3 Ni1 52_555 151_555 57.49(4)
Ni1 As3 Ni1 52_555 104_555 119.98(4)
Ni1 As3 Ni1 52_555 9_555 57.49(4)
Ni1 As3 Ni1 52_555 106_555 119.98(4)
Ni1 As3 Ni1 52_555 59_555 62.49(4)
Ni1 As3 Ni1 52_555 156_555 119.98(4)
Ni1 As3 Ni1 5_555 54_555 176.93(5)
Ni1 As3 Ni1 5_555 151_555 90.041(17)
Ni1 As3 Ni1 5_555 104_555 90.041(17)
Ni1 As3 Ni1 5_555 9_555 62.49(4)
Ni1 As3 Ni1 5_555 106_555 119.98(4)
Ni1 As3 Ni1 5_555 59_555 119.98(4)
Ni1 As3 Ni1 5_555 156_555 57.49(4)
Ni1 As3 Ni1 54_555 151_555 90.041(17)
Ni1 As3 Ni1 54_555 104_555 90.041(17)
Ni1 As3 Ni1 54_555 9_555 119.98(4)
Ni1 As3 Ni1 54_555 106_555 57.49(4)
Ni1 As3 Ni1 54_555 59_555 62.49(4)
Ni1 As3 Ni1 54_555 156_555 119.98(4)
Ni1 As3 Ni1 151_555 104_555 176.93(5)
Ni1 As3 Ni1 151_555 9_555 57.49(4)
Ni1 As3 Ni1 151_555 106_555 119.98(4)
Ni1 As3 Ni1 151_555 59_555 119.98(4)
Ni1 As3 Ni1 151_555 156_555 62.49(4)
Ni1 As3 Ni1 104_555 9_555 119.98(4)
Ni1 As3 Ni1 104_555 106_555 62.49(4)
Ni1 As3 Ni1 104_555 59_555 57.49(4)
Ni1 As3 Ni1 104_555 156_555 119.98(4)
Ni1 As3 Ni1 9_555 106_555 176.93(5)
Ni1 As3 Ni1 9_555 59_555 90.041(17)
Ni1 As3 Ni1 9_555 156_555 90.041(17)
Ni1 As3 Ni1 106_555 59_555 90.041(17)
Ni1 As3 Ni1 106_555 156_555 90.041(17)
Ni1 As3 Ni1 59_555 156_555 176.93(5)
Ni3 As4 Ni3 . 2_665 109.47(4)
Ni3 As4 Ni3 . 3_656 109.47(4)
Ni3 As4 Ni3 . 4_566 109.47(4)
Ni3 As4 Ni3 . 13_556 70.53(4)
Ni3 As4 Ni3 . 14_666 180.0(5)
Ni3 As4 Ni3 . 15_565 70.53(4)
Ni3 As4 Ni3 . 16_655 70.53(4)
Ni3 As4 Ni3 2_665 3_656 109.47(4)
Ni3 As4 Ni3 2_665 4_566 109.47(4)
Ni3 As4 Ni3 2_665 13_556 180.0(5)
Ni3 As4 Ni3 2_665 14_666 70.53(4)
Ni3 As4 Ni3 2_665 15_565 70.53(4)
Ni3 As4 Ni3 2_665 16_655 70.53(4)
Ni3 As4 Ni3 3_656 4_566 109.47(4)
Ni3 As4 Ni3 3_656 13_556 70.53(4)
Ni3 As4 Ni3 3_656 14_666 70.53(4)
Ni3 As4 Ni3 3_656 15_565 180.0(5)
Ni3 As4 Ni3 3_656 16_655 70.53(4)
Ni3 As4 Ni3 4_566 13_556 70.53(4)
Ni3 As4 Ni3 4_566 14_666 70.53(4)
Ni3 As4 Ni3 4_566 15_565 70.53(4)
Ni3 As4 Ni3 4_566 16_655 180.0(5)
Ni3 As4 Ni3 13_556 14_666 109.47(4)
Ni3 As4 Ni3 13_556 15_565 109.47(4)
Ni3 As4 Ni3 13_556 16_655 109.47(4)
Ni3 As4 Ni3 14_666 15_565 109.47(4)
Ni3 As4 Ni3 14_666 16_655 109.47(4)
Ni3 As4 Ni3 15_565 16_655 109.47(4)
Ni3 As4 Ni3 15_565 16_655 109.47(4)

loop_
_geom_bond_atom_site_label_1
_geom_bond_atom_site_label_2
_geom_bond_site_symmetry_2
_geom_bond_distance
Eu1 Eu2 . 3.9699(16)
Eu1 Cu1 5_555 3.1657(6)
Eu1 Cu1 6_555 3.1657(6)
Eu1 Cu1 21_555 3.1657(6)
Eu1 Cu1 22_555 3.1657(6)
Eu1 Ni1 5_555 3.1657(6)
Eu1 Ni1 6_555 3.1657(6)
Eu1 Ni1 21_555 3.1657(6)
Eu1 Ni1 22_555 3.1657(6)
Eu1 Ni2 5_555 3.1660(13)
Eu1 Ni2 6_555 3.1660(13)
Eu1 Ni2 9_555 3.1660(13)
Eu1 Ni2 11_555 3.1660(13)
Eu1 Ni3 49_544 3.4424(18)
Eu1 Ni3 52_555 3.4424(18)
Eu1 Ni3 61_545 3.4424(18)
Eu1 Ni3 63_554 3.4424(18)
Eu1 As1 151_555 3.1294(12)
Eu1 As1 152_545 3.1294(12)
Eu1 As1 106_555 3.1294(12)
Eu1 As1 108_554 3.1294(12)
Eu1 As2 . 3.3400(13)
Eu1 As2 4_555 3.3400(13)
Eu1 As2 13_555 3.3400(13)
Eu1 As2 15_555 3.3400(13)
Eu2 As2 . 3.0974(9)
Eu2 As2 2_555 3.0974(9)
Eu2 As2 3_555 3.0974(9)
Eu2 As2 4_555 3.0974(9)
Eu2 As2 13_555 3.0974(9)
Eu2 As2 14_555 3.0974(9)
Eu2 As2 15_555 3.0974(9)
Eu2 As2 16_555 3.0974(9)
Cu1 Cu1 5_555 2.7281(18)
Cu1 Cu1 104_555 2.5291(18)
Cu1 Cu1 9_555 2.7281(18)
Cu1 Cu1 59_555 2.5291(18)
Cu1 Ni1 . 0
Cu1 Ni1 5_555 2.7281(18)
Cu1 Ni1 104_555 2.5291(18)
Cu1 Ni1 9_555 2.7281(18)
Cu1 Ni1 59_555 2.5291(18)
Cu1 Ni2 . 2.6299(11)
Cu1 Ni2 5_555 2.6299(11)
Cu1 Ni3 146_555 2.856(2)
Cu1 As1 99_555 2.6140(11)
Cu1 As1 54_555 2.6140(11)
Cu1 As2 . 2.4574(19)
Cu1 As3 . 2.6295(6)
Ni1 Ni1 5_555 2.7281(18)
Ni1 Ni1 104_555 2.5291(18)
Ni1 Ni1 9_555 2.7281(18)
Ni1 Ni1 59_555 2.5291(18)
Ni1 Ni2 . 2.6299(11)
Ni1 Ni2 5_555 2.6299(11)
Ni1 Ni3 146_555 2.856(2)
Ni1 As1 99_555 2.6140(11)
Ni1 As1 54_555 2.6140(11)
Ni1 As2 . 2.4574(19)
Ni1 As3 . 2.6295(6)
Ni2 As1 146_555 2.3969(16)
Ni2 As1 99_555 2.3969(16)
Ni2 As2 . 2.4966(12)
Ni2 As2 16_555 2.4966(12)
Ni3 Ni3 13_556 2.8264(18)
Ni3 Ni3 15_565 2.8264(18)
Ni3 Ni3 16_655 2.8264(18)
Ni3 As1 52_555 2.3955(15)
Ni3 As1 104_555 2.3955(15)
Ni3 As1 156_555 2.3955(15)
Ni3 As4 . 2.4477(13)
